data_7112316
loop_
_publ_author_name
'Li, Tianshu'
'Gamer, Michael T.'
'Scheer, Manfred'
'Konchenko, Sergey N.'
'Roesky, Peter W.'

_publ_section_title
;
 P-P bond formation via reductive dimerization of [Cp^*^Fe(\h^5^-P~5~)] by
 divalent samarocenes
;
_journal_coden_ASTM CHCOFS
_journal_issue 22
_journal_name_full
;
 Chemical Communications (Cambridge, United Kingdom)
;
_journal_page_first 2183
_journal_page_last 2185
_journal_paper_doi 10.1039/c3cc38841g
_journal_volume 49
_journal_year 2013
_chemical_formula_moiety 'C60 H90 Fe2 P10 Sm2'
_chemical_formula_sum 'C60 H90 Fe2 P10 Sm2'
_chemical_formula_weight 1533.42
_space_group_IT_number 2
_symmetry_cell_setting triclinic
_symmetry_Int_Tables_number 2
_symmetry_space_group_name_Hall '-P 1'
_symmetry_space_group_name_H-M 'P -1'
_atom_sites_solution_hydrogens geom
_atom_sites_solution_primary direct
_atom_sites_solution_secondary difmap
_audit_creation_method SHELXL-97
_cell_angle_alpha 68.847(3)
_cell_angle_beta 77.695(3)
_cell_angle_gamma 63.804(2)
_cell_formula_units_Z 2
_cell_length_a 14.8642(5)
_cell_length_b 15.0687(5)
_cell_length_c 17.7081(6)
_cell_measurement_reflns_used 5837
_cell_measurement_temperature 200(2)
_cell_measurement_theta_max 21.81
_cell_measurement_theta_min 1.46
_cell_volume 3312.3(2)
_computing_cell_refinement 'STOE X-AREA, PLATON (A.L.Spek, 2005)'
_computing_data_collection 'STOE X-AREA'
_computing_data_reduction 'STOE X-RED, PLATON (A.L.Spek, 2005)'
_computing_molecular_graphics 'Diamond 2.1e/3'
_computing_publication_material 'Olex2, Microsoft Word'
_computing_structure_refinement 'SHELXL-97 (Sheldrick, 1997)'
_computing_structure_solution 'SHELXS-97 (Sheldrick, 1997)'
_diffrn_ambient_temperature 200(2)
_diffrn_measured_fraction_theta_full 0.990
_diffrn_measured_fraction_theta_max 0.990
_diffrn_measurement_device_type 'STOE IPDS 2'
_diffrn_measurement_method 'area detector'
_diffrn_radiation_monochromator graphite
_diffrn_radiation_source 'fine-focus sealed tube'
_diffrn_radiation_type MoK\a
_diffrn_radiation_wavelength 0.71073
_diffrn_reflns_av_R_equivalents 0.0353
_diffrn_reflns_av_sigmaI/netI 0.0402
_diffrn_reflns_limit_h_max 17
_diffrn_reflns_limit_h_min -17
_diffrn_reflns_limit_k_max 18
_diffrn_reflns_limit_k_min -18
_diffrn_reflns_limit_l_max 17
_diffrn_reflns_limit_l_min -21
_diffrn_reflns_number 24193
_diffrn_reflns_theta_full 25.28
_diffrn_reflns_theta_max 25.28
_diffrn_reflns_theta_min 1.58
_exptl_absorpt_coefficient_mu 2.453
_exptl_absorpt_correction_T_max 0.7586
_exptl_absorpt_correction_T_min 0.6602
_exptl_absorpt_correction_type integration
_exptl_absorpt_process_details 'STOE X-RED & X-SHAPE'
_exptl_crystal_colour 'dark red'
_exptl_crystal_density_diffrn 1.537
_exptl_crystal_density_method 'not measured'
_exptl_crystal_description plate
_exptl_crystal_F_000 1552
_exptl_crystal_size_max 0.173
_exptl_crystal_size_mid 0.126
_exptl_crystal_size_min 0.060
_refine_diff_density_max 0.874
_refine_diff_density_min -1.081
_refine_diff_density_rms 0.085
_refine_ls_extinction_method none
_refine_ls_goodness_of_fit_ref 0.988
_refine_ls_hydrogen_treatment constr
_refine_ls_matrix_type full
_refine_ls_number_parameters 697
_refine_ls_number_reflns 11914
_refine_ls_number_restraints 0
_refine_ls_restrained_S_all 0.988
_refine_ls_R_factor_all 0.0452
_refine_ls_R_factor_gt 0.0300
_refine_ls_shift/su_max 0.002
_refine_ls_shift/su_mean 0.000
_refine_ls_structure_factor_coef Fsqd
_refine_ls_weighting_details 'calc w=1/[\s^2^(Fo^2^)+(0.0394P)^2^+0.0000P] where P=(Fo^2^+2Fc^2^)/3'
_refine_ls_weighting_scheme calc
_refine_ls_wR_factor_gt 0.0648
_refine_ls_wR_factor_ref 0.0694
_reflns_number_gt 9462
_reflns_number_total 11914
_reflns_threshold_expression >2sigma(I)
_cod_duplicate_entry 7108923
_cod_data_source_file c3cc38841g.txt
_cod_data_source_block 1a
_cod_original_cell_volume 3312.28(19)
_cod_database_code 7112316

loop_
_symmetry_equiv_pos_as_xyz
'x, y, z'
'-x, -y, -z'

loop_
_atom_site_label
_atom_site_type_symbol
_atom_site_fract_x
_atom_site_fract_y
_atom_site_fract_z
_atom_site_U_iso_or_equiv
_atom_site_adp_type
_atom_site_occupancy
_atom_site_symmetry_multiplicity
_atom_site_calc_flag
_atom_site_refinement_flags
Sm1 Sm 0.518260(14) 0.648735(14) 0.221849(11) 0.02610(5) Uani 1 1 d .
Sm2 Sm 1.086122(15) 0.319913(14) 0.292051(11) 0.02860(6) Uani 1 1 d .
Fe1 Fe 0.83545(4) 0.72335(4) 0.21269(3) 0.02688(11) Uani 1 1 d .
Fe2 Fe 0.82484(4) 0.22718(4) 0.21080(3) 0.02926(12) Uani 1 1 d .
P1 P 0.69186(8) 0.69439(7) 0.22843(6) 0.0298(2) Uani 1 1 d .
P2 P 0.78596(9) 0.61792(8) 0.33082(6) 0.0362(2) Uani 1 1 d .
P3 P 0.92992(8) 0.54622(8) 0.27457(7) 0.0380(2) Uani 1 1 d .
P4 P 0.90333(8) 0.59709(8) 0.14765(7) 0.0351(2) Uani 1 1 d .
P5 P 0.75459(8) 0.60626(7) 0.14220(6) 0.0301(2) Uani 1 1 d .
P6 P 0.71224(8) 0.47181(7) 0.19246(6) 0.0296(2) Uani 1 1 d .
P7 P 0.75401(8) 0.38038(7) 0.10915(6) 0.0321(2) Uani 1 1 d .
P8 P 0.91498(8) 0.30736(8) 0.10620(6) 0.0337(2) Uani 1 1 d .
P9 P 0.94304(8) 0.27796(8) 0.22937(6) 0.0331(2) Uani 1 1 d .
P10 P 0.79558(8) 0.33542(8) 0.28796(6) 0.0322(2) Uani 1 1 d .
C1 C 0.5168(3) 0.6941(3) 0.0543(2) 0.0337(9) Uani 1 1 d .
C2 C 0.4316(3) 0.6723(3) 0.0913(3) 0.0387(9) Uani 1 1 d .
C3 C 0.3643(3) 0.7529(4) 0.1243(3) 0.0408(10) Uani 1 1 d .
C4 C 0.4115(3) 0.8214(3) 0.1121(3) 0.0385(9) Uani 1 1 d .
C5 C 0.5043(3) 0.7861(3) 0.0674(2) 0.0333(8) Uani 1 1 d .
C6 C 0.5957(4) 0.6429(4) -0.0037(3) 0.0460(11) Uani 1 1 d .
H6A H 0.6029 0.5712 0.0095 0.069 Uiso 1 1 calc R
H6B H 0.6600 0.6431 0.0011 0.069 Uiso 1 1 calc R
H6C H 0.5752 0.6813 -0.0594 0.069 Uiso 1 1 calc R
C7 C 0.4123(5) 0.5832(4) 0.0883(3) 0.0605(14) Uani 1 1 d .
H7A H 0.3624 0.5700 0.1319 0.091 Uiso 1 1 calc R
H7B H 0.4750 0.5208 0.0953 0.091 Uiso 1 1 calc R
H7C H 0.3868 0.6010 0.0358 0.091 Uiso 1 1 calc R
C8 C 0.2553(4) 0.7756(5) 0.1501(4) 0.0670(16) Uani 1 1 d .
H8A H 0.2146 0.8223 0.1035 0.101 Uiso 1 1 calc R
H8B H 0.2349 0.8088 0.1930 0.101 Uiso 1 1 calc R
H8C H 0.2454 0.7106 0.1706 0.101 Uiso 1 1 calc R
C9 C 0.3671(5) 0.9211(4) 0.1345(3) 0.0615(14) Uani 1 1 d .
H9A H 0.4078 0.9150 0.1745 0.092 Uiso 1 1 calc R
H9B H 0.2982 0.9338 0.1577 0.092 Uiso 1 1 calc R
H9C H 0.3668 0.9791 0.0858 0.092 Uiso 1 1 calc R
C10 C 0.5708(4) 0.8448(4) 0.0283(3) 0.0506(12) Uani 1 1 d .
H10A H 0.5468 0.8929 -0.0248 0.076 Uiso 1 1 calc R
H10B H 0.6399 0.7956 0.0214 0.076 Uiso 1 1 calc R
H10C H 0.5687 0.8838 0.0629 0.076 Uiso 1 1 calc R
C11 C 0.4761(3) 0.5174(3) 0.3604(2) 0.0377(9) Uani 1 1 d .
C12 C 0.5320(3) 0.5557(3) 0.3857(2) 0.0366(9) Uani 1 1 d .
C13 C 0.4732(3) 0.6630(4) 0.3760(2) 0.0408(10) Uani 1 1 d .
C14 C 0.3790(3) 0.6888(3) 0.3482(2) 0.0405(10) Uani 1 1 d .
C15 C 0.3803(3) 0.5991(3) 0.3391(2) 0.0375(9) Uani 1 1 d .
C16 C 0.5057(4) 0.4062(4) 0.3655(3) 0.0534(12) Uani 1 1 d .
H16A H 0.4696 0.3745 0.4126 0.080 Uiso 1 1 calc R
H16B H 0.5782 0.3679 0.3711 0.080 Uiso 1 1 calc R
H16C H 0.4885 0.4039 0.3160 0.080 Uiso 1 1 calc R
C17 C 0.6290(4) 0.4893(4) 0.4278(3) 0.0474(11) Uani 1 1 d .
H17A H 0.6475 0.5320 0.4470 0.071 Uiso 1 1 calc R
H17B H 0.6823 0.4597 0.3897 0.071 Uiso 1 1 calc R
H17C H 0.6200 0.4331 0.4742 0.071 Uiso 1 1 calc R
C18 C 0.4975(4) 0.7352(5) 0.4010(3) 0.0601(14) Uani 1 1 d .
H18A H 0.5680 0.7021 0.4141 0.090 Uiso 1 1 calc R
H18B H 0.4543 0.7503 0.4489 0.090 Uiso 1 1 calc R
H18C H 0.4859 0.8000 0.3564 0.090 Uiso 1 1 calc R
C19 C 0.2891(4) 0.7894(4) 0.3468(3) 0.0612(14) Uani 1 1 d .
H19A H 0.2339 0.7926 0.3224 0.092 Uiso 1 1 calc R
H19B H 0.3072 0.8480 0.3146 0.092 Uiso 1 1 calc R
H19C H 0.2677 0.7928 0.4023 0.092 Uiso 1 1 calc R
C20 C 0.2932(4) 0.5821(4) 0.3270(3) 0.0563(13) Uani 1 1 d .
H20A H 0.3079 0.5592 0.2789 0.084 Uiso 1 1 calc R
H20B H 0.2330 0.6471 0.3197 0.084 Uiso 1 1 calc R
H20C H 0.2815 0.5287 0.3747 0.084 Uiso 1 1 calc R
C21 C 0.8174(4) 0.8407(3) 0.2621(3) 0.0382(10) Uani 1 1 d .
C22 C 0.9196(3) 0.7910(3) 0.2365(3) 0.0362(9) Uani 1 1 d .
C23 C 0.9243(3) 0.8060(3) 0.1517(3) 0.0345(9) Uani 1 1 d .
C24 C 0.8247(3) 0.8632(3) 0.1250(3) 0.0365(9) Uani 1 1 d .
C25 C 0.7588(3) 0.8851(3) 0.1932(3) 0.0384(9) Uani 1 1 d .
C26 C 0.7772(5) 0.8515(4) 0.3453(3) 0.0630(15) Uani 1 1 d .
H26A H 0.8282 0.8021 0.3843 0.094 Uiso 1 1 calc R
H26B H 0.7166 0.8370 0.3611 0.094 Uiso 1 1 calc R
H26C H 0.7608 0.9223 0.3445 0.094 Uiso 1 1 calc R
C27 C 1.0072(4) 0.7382(4) 0.2884(4) 0.0621(15) Uani 1 1 d .
H27A H 1.0311 0.7895 0.2882 0.093 Uiso 1 1 calc R
H27B H 1.0614 0.6847 0.2670 0.093 Uiso 1 1 calc R
H27C H 0.9864 0.7060 0.3441 0.093 Uiso 1 1 calc R
C28 C 1.0180(4) 0.7791(4) 0.0970(3) 0.0528(12) Uani 1 1 d .
H28A H 1.0745 0.7254 0.1295 0.079 Uiso 1 1 calc R
H28B H 1.0321 0.8412 0.0688 0.079 Uiso 1 1 calc R
H28C H 1.0085 0.7533 0.0571 0.079 Uiso 1 1 calc R
C29 C 0.7976(5) 0.9024(4) 0.0390(3) 0.0577(14) Uani 1 1 d .
H29A H 0.7275 0.9144 0.0379 0.087 Uiso 1 1 calc R
H29B H 0.8414 0.8509 0.0112 0.087 Uiso 1 1 calc R
H29C H 0.8062 0.9677 0.0114 0.087 Uiso 1 1 calc R
C30 C 0.6481(4) 0.9506(4) 0.1918(4) 0.0654(16) Uani 1 1 d .
H30A H 0.6363 1.0226 0.1839 0.098 Uiso 1 1 calc R
H30B H 0.6145 0.9244 0.2434 0.098 Uiso 1 1 calc R
H30C H 0.6213 0.9477 0.1472 0.098 Uiso 1 1 calc R
C31 C 1.2688(3) 0.3208(3) 0.2263(3) 0.0373(9) Uani 1 1 d .
C32 C 1.2742(3) 0.2253(3) 0.2245(3) 0.0388(9) Uani 1 1 d .
C33 C 1.2059(3) 0.2482(3) 0.1686(2) 0.0353(9) Uani 1 1 d .
C34 C 1.1600(3) 0.3572(3) 0.1335(2) 0.0338(8) Uani 1 1 d .
C35 C 1.1986(3) 0.4019(3) 0.1701(3) 0.0359(9) Uani 1 1 d .
C36 C 1.3375(4) 0.3383(4) 0.2662(3) 0.0544(12) Uani 1 1 d .
H36A H 1.2978 0.3764 0.3049 0.082 Uiso 1 1 calc R
H36B H 1.3717 0.3786 0.2246 0.082 Uiso 1 1 calc R
H36C H 1.3875 0.2711 0.2949 0.082 Uiso 1 1 calc R
C37 C 1.3559(4) 0.1183(4) 0.2568(3) 0.0524(12) Uani 1 1 d .
H37A H 1.4014 0.0976 0.2115 0.079 Uiso 1 1 calc R
H37B H 1.3254 0.0682 0.2848 0.079 Uiso 1 1 calc R
H37C H 1.3938 0.1201 0.2948 0.079 Uiso 1 1 calc R
C38 C 1.1958(4) 0.1675(4) 0.1430(3) 0.0487(11) Uani 1 1 d .
H38A H 1.1360 0.2000 0.1120 0.073 Uiso 1 1 calc R
H38B H 1.1894 0.1119 0.1913 0.073 Uiso 1 1 calc R
H38C H 1.2555 0.1383 0.1090 0.073 Uiso 1 1 calc R
C39 C 1.0999(3) 0.4132(3) 0.0608(3) 0.0412(10) Uani 1 1 d .
H39A H 1.1079 0.3638 0.0334 0.062 Uiso 1 1 calc R
H39B H 1.1234 0.4661 0.0235 0.062 Uiso 1 1 calc R
H39C H 1.0289 0.4466 0.0774 0.062 Uiso 1 1 calc R
C40 C 1.1798(4) 0.5150(3) 0.1441(3) 0.0477(11) Uani 1 1 d .
H40A H 1.2346 0.5267 0.1057 0.072 Uiso 1 1 calc R
H40B H 1.1765 0.5351 0.1917 0.072 Uiso 1 1 calc R
H40C H 1.1160 0.5568 0.1178 0.072 Uiso 1 1 calc R
C41 C 1.1066(4) 0.3031(4) 0.4459(3) 0.0424(10) Uani 1 1 d .
C42 C 1.1793(4) 0.2091(4) 0.4329(3) 0.0430(10) Uani 1 1 d .
C43 C 1.1285(4) 0.1525(3) 0.4258(2) 0.0396(10) Uani 1 1 d .
C44 C 1.0245(4) 0.2087(3) 0.4392(2) 0.0418(10) Uani 1 1 d .
C45 C 1.0105(3) 0.3021(3) 0.4509(2) 0.0390(9) Uani 1 1 d .
C46 C 1.1263(5) 0.3873(4) 0.4580(3) 0.0593(14) Uani 1 1 d .
H46A H 1.1141 0.3832 0.5155 0.089 Uiso 1 1 calc R
H46B H 1.0812 0.4554 0.4258 0.089 Uiso 1 1 calc R
H46C H 1.1962 0.3778 0.4405 0.089 Uiso 1 1 calc R
C47 C 1.2909(4) 0.1667(5) 0.4429(3) 0.0597(14) Uani 1 1 d .
H47A H 1.3106 0.2244 0.4323 0.089 Uiso 1 1 calc R
H47B H 1.3287 0.1276 0.4045 0.089 Uiso 1 1 calc R
H47C H 1.3057 0.1208 0.4984 0.089 Uiso 1 1 calc R
C48 C 1.1752(5) 0.0459(4) 0.4148(3) 0.0593(14) Uani 1 1 d .
H48A H 1.1388 0.0041 0.4509 0.089 Uiso 1 1 calc R
H48B H 1.2457 0.0120 0.4280 0.089 Uiso 1 1 calc R
H48C H 1.1712 0.0525 0.3584 0.089 Uiso 1 1 calc R
C49 C 0.9446(4) 0.1678(4) 0.4538(3) 0.0558(13) Uani 1 1 d .
H49A H 0.9485 0.1183 0.5085 0.084 Uiso 1 1 calc R
H49B H 0.9549 0.1328 0.4137 0.084 Uiso 1 1 calc R
H49C H 0.8784 0.2256 0.4489 0.084 Uiso 1 1 calc R
C50 C 0.9118(4) 0.3771(4) 0.4775(3) 0.0545(13) Uani 1 1 d .
H50A H 0.8577 0.3859 0.4485 0.082 Uiso 1 1 calc R
H50B H 0.9153 0.4443 0.4653 0.082 Uiso 1 1 calc R
H50C H 0.8982 0.3497 0.5360 0.082 Uiso 1 1 calc R
C51 C 0.8729(4) 0.0666(3) 0.2789(3) 0.0472(12) Uani 1 1 d .
C52 C 0.7705(4) 0.1206(3) 0.2980(3) 0.0493(12) Uani 1 1 d .
C53 C 0.7186(4) 0.1669(3) 0.2255(3) 0.0445(11) Uani 1 1 d .
C54 C 0.7916(3) 0.1400(3) 0.1613(3) 0.0371(9) Uani 1 1 d .
C55 C 0.8875(4) 0.0792(3) 0.1944(3) 0.0400(10) Uani 1 1 d .
C56 C 0.9531(6) -0.0007(4) 0.3387(4) 0.082(2) Uani 1 1 d .
H56A H 0.9323 0.0206 0.3880 0.123 Uiso 1 1 calc R
H56B H 1.0161 0.0068 0.3146 0.123 Uiso 1 1 calc R
H56C H 0.9631 -0.0734 0.3525 0.123 Uiso 1 1 calc R
C57 C 0.7237(6) 0.1223(5) 0.3824(3) 0.079(2) Uani 1 1 d .
H57A H 0.7115 0.0591 0.4105 0.119 Uiso 1 1 calc R
H57B H 0.6599 0.1832 0.3787 0.119 Uiso 1 1 calc R
H57C H 0.7694 0.1258 0.4128 0.119 Uiso 1 1 calc R
C58 C 0.6073(4) 0.2255(4) 0.2182(5) 0.0697(17) Uani 1 1 d .
H58A H 0.5942 0.2770 0.1644 0.105 Uiso 1 1 calc R
H58B H 0.5785 0.2608 0.2600 0.105 Uiso 1 1 calc R
H58C H 0.5766 0.1770 0.2255 0.105 Uiso 1 1 calc R
C59 C 0.7699(5) 0.1650(4) 0.0753(3) 0.0571(13) Uani 1 1 d .
H59A H 0.8168 0.1929 0.0382 0.086 Uiso 1 1 calc R
H59B H 0.7009 0.2167 0.0659 0.086 Uiso 1 1 calc R
H59C H 0.7778 0.1017 0.0658 0.086 Uiso 1 1 calc R
C60 C 0.9849(4) 0.0299(4) 0.1497(4) 0.0617(14) Uani 1 1 d .
H60A H 1.0409 0.0224 0.1757 0.092 Uiso 1 1 calc R
H60B H 0.9848 0.0739 0.0933 0.092 Uiso 1 1 calc R
H60C H 0.9925 -0.0386 0.1511 0.092 Uiso 1 1 calc R

loop_
_atom_site_aniso_label
_atom_site_aniso_U_11
_atom_site_aniso_U_22
_atom_site_aniso_U_33
_atom_site_aniso_U_23
_atom_site_aniso_U_13
_atom_site_aniso_U_12
Sm1 0.02456(10) 0.02733(10) 0.02605(10) -0.00817(7) 0.00095(7) -0.01117(8)
Sm2 0.03204(11) 0.02833(10) 0.02669(10) -0.00926(8) -0.00042(8) -0.01313(8)
Fe1 0.0305(3) 0.0254(3) 0.0296(3) -0.0103(2) 0.0008(2) -0.0153(2)
Fe2 0.0364(3) 0.0227(3) 0.0316(3) -0.0083(2) -0.0013(2) -0.0148(2)
P1 0.0282(5) 0.0280(5) 0.0378(5) -0.0148(4) 0.0032(4) -0.0140(4)
P2 0.0449(6) 0.0365(5) 0.0306(5) -0.0081(4) 0.0001(4) -0.0219(5)
P3 0.0352(6) 0.0299(5) 0.0471(6) -0.0077(4) -0.0083(5) -0.0121(4)
P4 0.0310(5) 0.0381(5) 0.0436(6) -0.0220(5) 0.0068(4) -0.0167(4)
P5 0.0311(5) 0.0267(5) 0.0357(5) -0.0126(4) -0.0004(4) -0.0128(4)
P6 0.0306(5) 0.0248(5) 0.0362(5) -0.0112(4) -0.0027(4) -0.0118(4)
P7 0.0404(6) 0.0263(5) 0.0335(5) -0.0098(4) -0.0071(4) -0.0140(4)
P8 0.0394(6) 0.0324(5) 0.0320(5) -0.0128(4) 0.0039(4) -0.0170(4)
P9 0.0325(5) 0.0331(5) 0.0365(5) -0.0116(4) -0.0038(4) -0.0141(4)
P10 0.0375(6) 0.0292(5) 0.0295(5) -0.0097(4) -0.0007(4) -0.0131(4)
C1 0.039(2) 0.032(2) 0.0237(19) -0.0047(15) -0.0069(16) -0.0092(17)
C2 0.043(2) 0.041(2) 0.036(2) -0.0055(18) -0.0109(18) -0.0206(19)
C3 0.029(2) 0.050(2) 0.036(2) -0.0082(19) -0.0061(17) -0.0107(19)
C4 0.039(2) 0.029(2) 0.036(2) -0.0088(17) -0.0046(18) -0.0037(17)
C5 0.037(2) 0.0283(19) 0.031(2) -0.0037(15) -0.0052(16) -0.0133(17)
C6 0.049(3) 0.047(3) 0.031(2) -0.0132(19) -0.0049(19) -0.008(2)
C7 0.081(4) 0.064(3) 0.058(3) -0.014(3) -0.014(3) -0.048(3)
C8 0.031(3) 0.092(4) 0.060(3) -0.011(3) -0.005(2) -0.018(3)
C9 0.072(4) 0.035(2) 0.055(3) -0.014(2) -0.006(3) -0.002(2)
C10 0.056(3) 0.043(2) 0.049(3) 0.006(2) -0.007(2) -0.030(2)
C11 0.038(2) 0.043(2) 0.031(2) -0.0082(17) 0.0084(17) -0.0227(19)
C12 0.035(2) 0.049(2) 0.0220(18) -0.0074(17) 0.0042(16) -0.0190(19)
C13 0.046(3) 0.054(3) 0.027(2) -0.0156(18) 0.0091(18) -0.026(2)
C14 0.040(2) 0.047(2) 0.030(2) -0.0145(18) 0.0087(18) -0.016(2)
C15 0.032(2) 0.047(2) 0.031(2) -0.0072(18) 0.0062(16) -0.0216(19)
C16 0.059(3) 0.040(2) 0.049(3) -0.001(2) 0.004(2) -0.023(2)
C17 0.043(3) 0.065(3) 0.029(2) -0.003(2) -0.0008(18) -0.027(2)
C18 0.067(4) 0.083(4) 0.056(3) -0.043(3) 0.013(3) -0.043(3)
C19 0.054(3) 0.061(3) 0.057(3) -0.030(3) 0.011(2) -0.009(3)
C20 0.046(3) 0.069(3) 0.061(3) -0.016(3) 0.003(2) -0.034(3)
C21 0.056(3) 0.033(2) 0.038(2) -0.0156(17) 0.0075(19) -0.030(2)
C22 0.047(3) 0.034(2) 0.040(2) -0.0090(17) -0.0056(19) -0.0274(19)
C23 0.041(2) 0.0311(19) 0.041(2) -0.0096(17) 0.0009(18) -0.0255(18)
C24 0.049(3) 0.0297(19) 0.037(2) -0.0079(16) -0.0047(18) -0.0225(19)
C25 0.040(2) 0.0259(19) 0.056(3) -0.0159(18) 0.001(2) -0.0176(18)
C26 0.097(4) 0.061(3) 0.055(3) -0.041(3) 0.023(3) -0.047(3)
C27 0.067(4) 0.054(3) 0.082(4) -0.014(3) -0.034(3) -0.031(3)
C28 0.053(3) 0.050(3) 0.064(3) -0.023(2) 0.021(2) -0.036(2)
C29 0.090(4) 0.054(3) 0.044(3) -0.004(2) -0.015(3) -0.045(3)
C30 0.047(3) 0.033(2) 0.114(5) -0.031(3) 0.000(3) -0.009(2)
C31 0.031(2) 0.043(2) 0.038(2) -0.0161(18) 0.0002(17) -0.0140(18)
C32 0.032(2) 0.037(2) 0.040(2) -0.0122(18) 0.0008(18) -0.0079(18)
C33 0.033(2) 0.038(2) 0.035(2) -0.0181(17) 0.0051(17) -0.0125(18)
C34 0.029(2) 0.038(2) 0.032(2) -0.0107(17) 0.0082(16) -0.0152(17)
C35 0.030(2) 0.040(2) 0.040(2) -0.0143(18) 0.0080(17) -0.0182(18)
C36 0.040(3) 0.060(3) 0.068(3) -0.019(3) -0.008(2) -0.024(2)
C37 0.043(3) 0.045(3) 0.052(3) -0.017(2) -0.003(2) -0.001(2)
C38 0.048(3) 0.050(3) 0.054(3) -0.031(2) 0.006(2) -0.016(2)
C39 0.042(2) 0.047(2) 0.033(2) -0.0124(18) 0.0016(18) -0.018(2)
C40 0.039(3) 0.039(2) 0.063(3) -0.009(2) 0.000(2) -0.021(2)
C41 0.058(3) 0.047(2) 0.031(2) -0.0113(18) -0.0070(19) -0.027(2)
C42 0.046(3) 0.049(3) 0.029(2) -0.0067(18) -0.0078(18) -0.015(2)
C43 0.049(3) 0.032(2) 0.029(2) -0.0031(16) -0.0081(18) -0.0109(19)
C44 0.055(3) 0.040(2) 0.028(2) -0.0022(17) -0.0019(19) -0.023(2)
C45 0.047(3) 0.042(2) 0.025(2) -0.0088(17) -0.0005(17) -0.017(2)
C46 0.081(4) 0.061(3) 0.052(3) -0.023(2) -0.012(3) -0.035(3)
C47 0.051(3) 0.074(4) 0.043(3) -0.017(2) -0.008(2) -0.015(3)
C48 0.078(4) 0.034(2) 0.051(3) -0.007(2) -0.001(3) -0.015(2)
C49 0.069(4) 0.057(3) 0.044(3) 0.000(2) -0.005(2) -0.040(3)
C50 0.060(3) 0.052(3) 0.033(2) -0.008(2) -0.003(2) -0.010(2)
C51 0.074(3) 0.024(2) 0.049(3) -0.0038(18) -0.014(2) -0.025(2)
C52 0.084(4) 0.034(2) 0.040(2) -0.0107(19) 0.012(2) -0.040(3)
C53 0.048(3) 0.035(2) 0.061(3) -0.019(2) 0.008(2) -0.027(2)
C54 0.050(3) 0.030(2) 0.042(2) -0.0118(17) -0.0024(19) -0.0254(19)
C55 0.052(3) 0.0262(19) 0.047(2) -0.0119(18) -0.001(2) -0.0212(19)
C56 0.120(6) 0.034(3) 0.090(5) -0.005(3) -0.052(4) -0.020(3)
C57 0.143(6) 0.062(3) 0.044(3) -0.019(3) 0.031(3) -0.064(4)
C58 0.045(3) 0.060(3) 0.117(5) -0.039(3) 0.006(3) -0.028(3)
C59 0.083(4) 0.052(3) 0.053(3) -0.019(2) -0.014(3) -0.035(3)
C60 0.059(3) 0.040(3) 0.084(4) -0.032(3) 0.014(3) -0.017(2)

loop_
_atom_type_symbol
_atom_type_description
_atom_type_scat_dispersion_real
_atom_type_scat_dispersion_imag
_atom_type_scat_source
C C 0.0033 0.0016 'International Tables Vol C Tables 4.2.6.8 and 6.1.1.4'
H H 0.0000 0.0000 'International Tables Vol C Tables 4.2.6.8 and 6.1.1.4'
P P 0.1023 0.0942 'International Tables Vol C Tables 4.2.6.8 and 6.1.1.4'
Fe Fe 0.3463 0.8444 'International Tables Vol C Tables 4.2.6.8 and 6.1.1.4'
Sm Sm -0.1638 3.4418 'International Tables Vol C Tables 4.2.6.8 and 6.1.1.4'

loop_
_geom_angle_atom_site_label_1
_geom_angle_atom_site_label_2
_geom_angle_atom_site_label_3
_geom_angle
C4 Sm1 C3 30.77(14)
C4 Sm1 C11 135.71(14)
C3 Sm1 C11 111.75(13)
C4 Sm1 C2 50.28(13)
C3 Sm1 C2 30.37(14)
C11 Sm1 C2 113.64(13)
C4 Sm1 C13 112.95(14)
C3 Sm1 C13 115.78(14)
C11 Sm1 C13 49.90(13)
C2 Sm1 C13 141.88(14)
C4 Sm1 C12 142.16(13)
C3 Sm1 C12 133.77(13)
C11 Sm1 C12 30.10(13)
C2 Sm1 C12 143.62(13)
C13 Sm1 C12 30.18(13)
C4 Sm1 C15 105.41(13)
C3 Sm1 C15 84.91(13)
C11 Sm1 C15 30.42(13)
C2 Sm1 C15 97.64(13)
C13 Sm1 C15 49.66(13)
C12 Sm1 C15 49.72(13)
C4 Sm1 C14 94.03(13)
C3 Sm1 C14 87.37(14)
C11 Sm1 C14 49.72(13)
C2 Sm1 C14 111.75(14)
C13 Sm1 C14 30.13(13)
C12 Sm1 C14 49.60(13)
C15 Sm1 C14 29.77(13)
C4 Sm1 C5 30.23(13)
C3 Sm1 C5 49.79(13)
C11 Sm1 C5 161.17(13)
C2 Sm1 C5 49.26(12)
C13 Sm1 C5 136.04(13)
C12 Sm1 C5 164.45(13)
C15 Sm1 C5 133.74(12)
C14 Sm1 C5 123.73(13)
C4 Sm1 C1 49.62(12)
C3 Sm1 C1 49.48(13)
C11 Sm1 C1 138.91(13)
C2 Sm1 C1 29.66(13)
C13 Sm1 C1 162.52(13)
C12 Sm1 C1 165.86(13)
C15 Sm1 C1 127.30(13)
C14 Sm1 C1 136.85(13)
C5 Sm1 C1 29.49(12)
C4 Sm1 P1 101.13(10)
C3 Sm1 P1 131.36(10)
C11 Sm1 P1 114.05(10)
C2 Sm1 P1 129.82(10)
C13 Sm1 P1 83.30(10)
C12 Sm1 P1 85.59(9)
C15 Sm1 P1 132.00(9)
C14 Sm1 P1 110.32(10)
C5 Sm1 P1 84.67(9)
C1 Sm1 P1 100.35(9)
C4 Sm1 P6 127.74(10)
C3 Sm1 P6 124.45(10)
C11 Sm1 P6 90.00(10)
C2 Sm1 P6 94.21(10)
C13 Sm1 P6 117.03(10)
C12 Sm1 P6 89.83(9)
C15 Sm1 P6 117.84(9)
C14 Sm1 P6 137.82(9)
C5 Sm1 P6 98.45(9)
C1 Sm1 P6 80.12(9)
P1 Sm1 P6 71.19(3)
C43 Sm2 C35 134.41(14)
C43 Sm2 C42 30.26(14)
C35 Sm2 C42 113.67(14)
C43 Sm2 C41 50.12(13)
C35 Sm2 C41 118.14(13)
C42 Sm2 C41 30.26(14)
C43 Sm2 C31 104.29(14)
C35 Sm2 C31 30.30(12)
C42 Sm2 C31 84.91(14)
C41 Sm2 C31 98.01(14)
C43 Sm2 C33 105.26(13)
C35 Sm2 C33 49.52(12)
C42 Sm2 C33 109.80(13)
C41 Sm2 C33 137.36(14)
C31 Sm2 C33 49.61(13)
C43 Sm2 C34 135.01(13)
C35 Sm2 C34 30.20(12)
C42 Sm2 C34 131.65(13)
C41 Sm2 C34 147.11(13)
C31 Sm2 C34 49.98(12)
C33 Sm2 C34 30.00(12)
C43 Sm2 C32 88.94(13)
C35 Sm2 C32 49.58(12)
C42 Sm2 C32 83.00(14)
C41 Sm2 C32 107.91(14)
C31 Sm2 C32 30.01(13)
C33 Sm2 C32 29.92(13)
C34 Sm2 C32 49.63(12)
C43 Sm2 C45 49.63(13)
C35 Sm2 C45 144.84(13)
C42 Sm2 C45 49.45(14)
C41 Sm2 C45 30.04(14)
C31 Sm2 C45 128.03(13)
C33 Sm2 C45 154.89(13)
C34 Sm2 C45 174.09(12)
C32 Sm2 C45 132.37(13)
C43 Sm2 C44 29.98(14)
C35 Sm2 C44 162.83(13)
C42 Sm2 C44 49.29(14)
C41 Sm2 C44 49.45(13)
C31 Sm2 C44 132.83(13)
C33 Sm2 C44 128.30(13)
C34 Sm2 C44 156.23(13)
C32 Sm2 C44 118.40(13)
C45 Sm2 C44 29.69(13)
C43 Sm2 P9 96.69(10)
C35 Sm2 P9 111.70(9)
C42 Sm2 P9 126.81(10)
C41 Sm2 P9 129.95(10)
C31 Sm2 P9 129.19(9)
C33 Sm2 P9 80.49(9)
C34 Sm2 P9 82.80(9)
C32 Sm2 P9 107.30(10)
C45 Sm2 P9 100.79(10)
C44 Sm2 P9 82.60(10)
C43 Sm2 P3 128.97(10)
C35 Sm2 P3 87.19(9)
C42 Sm2 P3 117.98(10)
C41 Sm2 P3 87.86(10)
C31 Sm2 P3 109.78(9)
C33 Sm2 P3 125.72(9)
C34 Sm2 P3 95.99(9)
C32 Sm2 P3 136.64(9)
C45 Sm2 P3 79.38(9)
C44 Sm2 P3 102.72(10)
P9 Sm2 P3 90.21(3)
C24 Fe1 C23 40.10(17)
C24 Fe1 C22 67.09(16)
C23 Fe1 C22 39.79(16)
C24 Fe1 C25 39.69(17)
C23 Fe1 C25 66.46(17)
C22 Fe1 C25 66.22(17)
C24 Fe1 C21 66.50(16)
C23 Fe1 C21 66.13(16)
C22 Fe1 C21 39.15(18)
C25 Fe1 C21 39.29(17)
C24 Fe1 P1 112.24(13)
C23 Fe1 P1 151.80(12)
C22 Fe1 P1 151.86(13)
C25 Fe1 P1 94.90(12)
C21 Fe1 P1 113.27(13)
C24 Fe1 P4 107.08(12)
C23 Fe1 P4 98.11(12)
C22 Fe1 P4 123.44(13)
C25 Fe1 P4 143.24(13)
C21 Fe1 P4 162.38(13)
P1 Fe1 P4 84.32(4)
C24 Fe1 P2 155.30(13)
C23 Fe1 P2 150.60(12)
C22 Fe1 P2 112.12(12)
C25 Fe1 P2 116.08(13)
C21 Fe1 P2 96.85(11)
P1 Fe1 P2 55.97(4)
P4 Fe1 P2 93.88(4)
C24 Fe1 P3 149.84(14)
C23 Fe1 P3 113.07(12)
C22 Fe1 P3 100.80(12)
C25 Fe1 P3 161.10(13)
C21 Fe1 P3 122.12(13)
P1 Fe1 P3 91.47(4)
P4 Fe1 P3 55.12(4)
P2 Fe1 P3 54.33(4)
C53 Fe2 C54 40.34(18)
C53 Fe2 C52 39.8(2)
C54 Fe2 C52 66.65(17)
C53 Fe2 C55 67.19(18)
C54 Fe2 C55 39.75(17)
C52 Fe2 C55 66.16(18)
C53 Fe2 C51 66.08(19)
C54 Fe2 C51 65.86(17)
C52 Fe2 C51 38.8(2)
C55 Fe2 C51 39.12(18)
C53 Fe2 P7 98.84(14)
C54 Fe2 P7 93.81(12)
C52 Fe2 P7 134.62(16)
C55 Fe2 P7 123.72(13)
C51 Fe2 P7 159.66(13)
C53 Fe2 P9 165.68(14)
C54 Fe2 P9 148.22(13)
C52 Fe2 P9 126.35(15)
C55 Fe2 P9 113.71(13)
C51 Fe2 P9 105.05(14)
P7 Fe2 P9 92.25(4)
C53 Fe2 P8 139.05(14)
C54 Fe2 P8 104.62(12)
C52 Fe2 P8 165.42(14)
C55 Fe2 P8 99.55(13)
C51 Fe2 P8 127.69(16)
P7 Fe2 P8 55.02(4)
P9 Fe2 P8 55.21(4)
C53 Fe2 P10 116.76(14)
C54 Fe2 P10 156.62(13)
C52 Fe2 P10 98.08(13)
C55 Fe2 P10 151.28(13)
C51 Fe2 P10 113.90(13)
P7 Fe2 P10 84.66(4)
P9 Fe2 P10 55.08(4)
P8 Fe2 P10 93.62(4)
P2 P1 P5 109.25(6)
P2 P1 Fe1 62.59(4)
P5 P1 Fe1 91.06(5)
P2 P1 Sm1 123.46(5)
P5 P1 Sm1 79.64(4)
Fe1 P1 Sm1 170.16(5)
P3 P2 P1 101.34(6)
P3 P2 Fe1 63.42(4)
P1 P2 Fe1 61.44(4)
P2 P3 P4 104.27(6)
P2 P3 Fe1 62.25(4)
P4 P3 Fe1 61.55(4)
P2 P3 Sm2 135.87(5)
P4 P3 Sm2 99.72(5)
Fe1 P3 Sm2 159.26(5)
P3 P4 P5 106.74(6)
P3 P4 Fe1 63.33(4)
P5 P4 Fe1 90.76(5)
P1 P5 P4 90.90(5)
P1 P5 P6 106.34(6)
P4 P5 P6 123.82(6)
P1 P5 Sm1 60.83(4)
P4 P5 Sm1 150.11(5)
P6 P5 Sm1 62.28(4)
P10 P6 P7 91.48(5)
P10 P6 P5 120.77(6)
P7 P6 P5 112.73(6)
P10 P6 Sm1 124.48(5)
P7 P6 Sm1 131.95(5)
P5 P6 Sm1 77.75(4)
P8 P7 P6 104.50(6)
P8 P7 Fe2 63.01(4)
P6 P7 Fe2 91.66(5)
P7 P8 P9 101.85(6)
P7 P8 Fe2 61.97(4)
P9 P8 Fe2 62.15(4)
P10 P9 P8 104.24(6)
P10 P9 Fe2 62.71(4)
P8 P9 Fe2 62.63(4)
P10 P9 Sm2 110.33(5)
P8 P9 Sm2 130.11(5)
Fe2 P9 Sm2 167.20(5)
P9 P10 P6 102.74(6)
P9 P10 Fe2 62.21(4)
P6 P10 Fe2 91.22(5)
C5 C1 C2 107.6(4)
C5 C1 C6 125.0(4)
C2 C1 C6 126.2(4)
C5 C1 Sm1 73.6(2)
C2 C1 Sm1 72.3(2)
C6 C1 Sm1 129.6(3)
C1 C2 C3 108.5(4)
C1 C2 C7 125.0(4)
C3 C2 C7 126.2(5)
C1 C2 Sm1 78.1(2)
C3 C2 Sm1 73.6(2)
C7 C2 Sm1 119.1(3)
C2 C3 C4 107.4(4)
C2 C3 C8 126.2(5)
C4 C3 C8 125.1(5)
C2 C3 Sm1 76.0(2)
C4 C3 Sm1 73.5(2)
C8 C3 Sm1 126.5(3)
C5 C4 C3 107.9(4)
C5 C4 C9 125.0(4)
C3 C4 C9 126.8(4)
C5 C4 Sm1 78.5(2)
C3 C4 Sm1 75.7(2)
C9 C4 Sm1 117.0(3)
C1 C5 C4 108.4(4)
C1 C5 C10 124.8(4)
C4 C5 C10 126.1(4)
C1 C5 Sm1 76.9(2)
C4 C5 Sm1 71.3(2)
C10 C5 Sm1 125.4(3)
C12 C11 C15 108.4(4)
C12 C11 C16 126.3(4)
C15 C11 C16 124.8(4)
C12 C11 Sm1 76.6(2)
C15 C11 Sm1 76.4(2)
C16 C11 Sm1 119.7(3)
C11 C12 C13 107.7(4)
C11 C12 C17 124.9(4)
C13 C12 C17 126.7(4)
C11 C12 Sm1 73.3(2)
C13 C12 Sm1 74.7(2)
C17 C12 Sm1 125.1(3)
C12 C13 C14 107.8(4)
C12 C13 C18 127.3(4)
C14 C13 C18 124.4(4)
C12 C13 Sm1 75.1(2)
C14 C13 Sm1 75.6(2)
C18 C13 Sm1 121.8(3)
C15 C14 C13 108.3(4)
C15 C14 C19 127.3(4)
C13 C14 C19 123.3(4)
C15 C14 Sm1 74.7(2)
C13 C14 Sm1 74.3(2)
C19 C14 Sm1 126.6(3)
C14 C15 C11 107.7(4)
C14 C15 C20 127.7(4)
C11 C15 C20 123.4(4)
C14 C15 Sm1 75.6(2)
C11 C15 Sm1 73.2(2)
C20 C15 Sm1 126.8(3)
C22 C21 C25 108.0(4)
C22 C21 C26 126.7(4)
C25 C21 C26 125.2(5)
C22 C21 Fe1 69.4(2)
C25 C21 Fe1 69.5(2)
C26 C21 Fe1 129.5(3)
C21 C22 C23 107.8(4)
C21 C22 C27 125.8(4)
C23 C22 C27 126.2(5)
C21 C22 Fe1 71.5(2)
C23 C22 Fe1 69.1(2)
C27 C22 Fe1 127.8(3)
C22 C23 C24 108.4(4)
C22 C23 C28 126.3(4)
C24 C23 C28 124.9(4)
C22 C23 Fe1 71.1(2)
C24 C23 Fe1 69.8(2)
C28 C23 Fe1 130.7(3)
C25 C24 C23 107.6(4)
C25 C24 C29 126.8(5)
C23 C24 C29 125.3(4)
C25 C24 Fe1 71.5(2)
C23 C24 Fe1 70.1(2)
C29 C24 Fe1 129.0(3)
C24 C25 C21 108.3(4)
C24 C25 C30 125.8(5)
C21 C25 C30 125.7(5)
C24 C25 Fe1 68.8(2)
C21 C25 Fe1 71.2(2)
C30 C25 Fe1 129.3(3)
C32 C31 C35 107.7(4)
C32 C31 C36 128.1(4)
C35 C31 C36 123.2(4)
C32 C31 Sm2 76.2(2)
C35 C31 Sm2 74.5(2)
C36 C31 Sm2 124.4(3)
C33 C32 C31 107.7(4)
C33 C32 C37 123.3(4)
C31 C32 C37 127.0(4)
C33 C32 Sm2 74.3(2)
C31 C32 Sm2 73.8(2)
C37 C32 Sm2 130.2(3)
C32 C33 C34 108.9(4)
C32 C33 C38 124.4(4)
C34 C33 C38 126.1(4)
C32 C33 Sm2 75.8(2)
C34 C33 Sm2 75.2(2)
C38 C33 Sm2 121.9(3)
C33 C34 C35 107.0(4)
C33 C34 C39 126.4(4)
C35 C34 C39 125.5(4)
C33 C34 Sm2 74.8(2)
C35 C34 Sm2 73.8(2)
C39 C34 Sm2 126.4(3)
C31 C35 C34 108.6(4)
C31 C35 C40 125.6(4)
C34 C35 C40 125.2(4)
C31 C35 Sm2 75.2(2)
C34 C35 Sm2 76.0(2)
C40 C35 Sm2 122.1(3)
C42 C41 C45 107.7(4)
C42 C41 C46 127.0(5)
C45 C41 C46 125.3(5)
C42 C41 Sm2 74.8(2)
C45 C41 Sm2 76.8(2)
C46 C41 Sm2 117.5(3)
C43 C42 C41 108.3(4)
C43 C42 C47 125.4(4)
C41 C42 C47 125.1(4)
C43 C42 Sm2 74.4(2)
C41 C42 Sm2 75.0(2)
C47 C42 Sm2 126.5(3)
C42 C43 C44 107.7(4)
C42 C43 C48 127.2(5)
C44 C43 C48 124.8(4)
C42 C43 Sm2 75.3(2)
C44 C43 Sm2 77.4(2)
C48 C43 Sm2 118.3(3)
C43 C44 C45 108.3(4)
C43 C44 C49 125.5(4)
C45 C44 C49 125.3(5)
C43 C44 Sm2 72.6(2)
C45 C44 Sm2 75.1(2)
C49 C44 Sm2 126.7(3)
C44 C45 C41 107.8(4)
C44 C45 C50 124.7(4)
C41 C45 C50 126.7(4)
C44 C45 Sm2 75.2(2)
C41 C45 Sm2 73.2(2)
C50 C45 Sm2 125.1(3)
C52 C51 C55 108.9(4)
C52 C51 C56 125.9(5)
C55 C51 C56 125.1(5)
C52 C51 Fe2 69.6(2)
C55 C51 Fe2 69.5(2)
C56 C51 Fe2 130.7(3)
C51 C52 C53 108.3(4)
C51 C52 C57 125.2(5)
C53 C52 C57 126.4(6)
C51 C52 Fe2 71.6(3)
C53 C52 Fe2 68.9(2)
C57 C52 Fe2 128.3(3)
C52 C53 C54 107.2(4)
C52 C53 C58 126.7(5)
C54 C53 C58 125.8(5)
C52 C53 Fe2 71.3(3)
C54 C53 Fe2 70.0(2)
C58 C53 Fe2 127.6(3)
C55 C54 C53 108.2(4)
C55 C54 C59 125.8(4)
C53 C54 C59 125.9(5)
C55 C54 Fe2 71.2(2)
C53 C54 Fe2 69.6(2)
C59 C54 Fe2 128.1(3)
C51 C55 C54 107.3(4)
C51 C55 C60 126.0(5)
C54 C55 C60 126.5(4)
C51 C55 Fe2 71.4(2)
C54 C55 Fe2 69.1(2)
C60 C55 Fe2 128.5(3)

loop_
_geom_bond_atom_site_label_1
_geom_bond_atom_site_label_2
_geom_bond_distance
Sm1 C4 2.662(4)
Sm1 C3 2.690(4)
Sm1 C11 2.695(4)
Sm1 C2 2.721(4)
Sm1 C13 2.732(4)
Sm1 C12 2.737(4)
Sm1 C15 2.737(4)
Sm1 C14 2.748(4)
Sm1 C5 2.754(4)
Sm1 C1 2.796(4)
Sm1 P1 2.9831(10)
Sm1 P6 3.0442(10)
Sm2 C43 2.700(4)
Sm2 C35 2.710(4)
Sm2 C42 2.712(4)
Sm2 C41 2.714(4)
Sm2 C31 2.720(4)
Sm2 C33 2.732(4)
Sm2 C34 2.738(4)
Sm2 C32 2.750(4)
Sm2 C45 2.760(4)
Sm2 C44 2.761(4)
Sm2 P9 2.9758(10)
Sm2 P3 3.1096(11)
Fe1 C24 2.079(4)
Fe1 C23 2.083(4)
Fe1 C22 2.108(4)
Fe1 C25 2.114(4)
Fe1 C21 2.136(4)
Fe1 P1 2.3031(11)
Fe1 P4 2.3141(11)
Fe1 P2 2.3277(11)
Fe1 P3 2.3521(12)
Fe2 C53 2.075(4)
Fe2 C54 2.080(4)
Fe2 C52 2.107(4)
Fe2 C55 2.108(4)
Fe2 C51 2.134(4)
Fe2 P7 2.3110(11)
Fe2 P9 2.3226(11)
Fe2 P8 2.3329(12)
Fe2 P10 2.3334(11)
P1 P2 2.1731(15)
P1 P5 2.1743(14)
P2 P3 2.1367(17)
P3 P4 2.1593(16)
P4 P5 2.1745(15)
P5 P6 2.2089(13)
P6 P10 2.1806(14)
P6 P7 2.1866(14)
P7 P8 2.1453(16)
P8 P9 2.1574(15)
P9 P10 2.1528(16)
C1 C5 1.413(6)
C1 C2 1.414(6)
C1 C6 1.512(6)
C2 C3 1.418(7)
C2 C7 1.511(6)
C3 C4 1.420(6)
C3 C8 1.503(7)
C4 C5 1.415(6)
C4 C9 1.514(6)
C5 C10 1.508(6)
C11 C12 1.411(6)
C11 C15 1.426(6)
C11 C16 1.505(6)
C12 C13 1.424(6)
C12 C17 1.511(6)
C13 C14 1.425(6)
C13 C18 1.507(6)
C14 C15 1.409(6)
C14 C19 1.511(7)
C15 C20 1.497(6)
C21 C22 1.422(7)
C21 C25 1.429(6)
C21 C26 1.505(6)
C22 C23 1.426(6)
C22 C27 1.497(6)
C23 C24 1.427(6)
C23 C28 1.500(6)
C24 C25 1.424(6)
C24 C29 1.495(6)
C25 C30 1.499(7)
C31 C32 1.417(6)
C31 C35 1.419(6)
C31 C36 1.514(6)
C32 C33 1.415(6)
C32 C37 1.518(6)
C33 C34 1.416(6)
C33 C38 1.516(6)
C34 C35 1.420(6)
C34 C39 1.486(6)
C35 C40 1.504(6)
C41 C42 1.416(7)
C41 C45 1.420(7)
C41 C46 1.514(6)
C42 C43 1.413(6)
C42 C47 1.517(7)
C43 C44 1.414(7)
C43 C48 1.512(6)
C44 C45 1.414(6)
C44 C49 1.501(7)
C45 C50 1.509(7)
C51 C52 1.407(8)
C51 C55 1.420(7)
C51 C56 1.506(7)
C52 C53 1.425(7)
C52 C57 1.512(7)
C53 C54 1.433(7)
C53 C58 1.501(7)
C54 C55 1.424(6)
C54 C59 1.501(6)
C55 C60 1.503(7)

loop_
_geom_torsion_atom_site_label_1
_geom_torsion_atom_site_label_2
_geom_torsion_atom_site_label_3
_geom_torsion_atom_site_label_4
_geom_torsion
C24 Fe1 P1 P2 -155.27(14)
C23 Fe1 P1 P2 -164.8(3)
C22 Fe1 P1 P2 -72.6(2)
C25 Fe1 P1 P2 -118.33(13)
C21 Fe1 P1 P2 -82.31(13)
P4 Fe1 P1 P2 98.58(5)
P3 Fe1 P1 P2 43.85(5)
C24 Fe1 P1 P5 93.52(13)
C23 Fe1 P1 P5 84.0(3)
C22 Fe1 P1 P5 176.2(2)
C25 Fe1 P1 P5 130.45(13)
C21 Fe1 P1 P5 166.48(13)
P4 Fe1 P1 P5 -12.63(5)
P2 Fe1 P1 P5 -111.21(6)
P3 Fe1 P1 P5 -67.36(5)
C4 Sm1 P1 P2 158.16(11)
C3 Sm1 P1 P2 164.70(14)
C11 Sm1 P1 P2 5.70(12)
C2 Sm1 P1 P2 -155.00(13)
C13 Sm1 P1 P2 46.01(11)
C12 Sm1 P1 P2 15.77(11)
C15 Sm1 P1 P2 35.38(14)
C14 Sm1 P1 P2 59.57(11)
C5 Sm1 P1 P2 -176.36(10)
C1 Sm1 P1 P2 -151.29(10)
P6 Sm1 P1 P2 -75.55(6)
C4 Sm1 P1 P5 -95.53(10)
C3 Sm1 P1 P5 -88.99(14)
C11 Sm1 P1 P5 112.02(11)
C2 Sm1 P1 P5 -48.69(13)
C13 Sm1 P1 P5 152.32(11)
C12 Sm1 P1 P5 122.08(10)
C15 Sm1 P1 P5 141.69(13)
C14 Sm1 P1 P5 165.88(10)
C5 Sm1 P1 P5 -70.05(9)
C1 Sm1 P1 P5 -44.98(9)
P6 Sm1 P1 P5 30.76(4)
P5 P1 P2 P3 29.81(7)
Fe1 P1 P2 P3 -51.04(5)
Sm1 P1 P2 P3 119.95(6)
P5 P1 P2 Fe1 80.85(5)
Sm1 P1 P2 Fe1 170.99(6)
C24 Fe1 P2 P3 -170.5(3)
C23 Fe1 P2 P3 -73.1(3)
C22 Fe1 P2 P3 -87.55(14)
C25 Fe1 P2 P3 -160.95(14)
C21 Fe1 P2 P3 -124.96(14)
P1 Fe1 P2 P3 121.52(6)
P4 Fe1 P2 P3 41.04(5)
C24 Fe1 P2 P1 68.0(3)
C23 Fe1 P2 P1 165.4(2)
C22 Fe1 P2 P1 150.94(14)
C25 Fe1 P2 P1 77.53(14)
C21 Fe1 P2 P1 113.52(14)
P4 Fe1 P2 P1 -80.47(5)
P3 Fe1 P2 P1 -121.52(6)
P1 P2 P3 P4 3.37(7)
Fe1 P2 P3 P4 -46.42(5)
P1 P2 P3 Fe1 49.79(4)
P1 P2 P3 Sm2 -117.46(7)
Fe1 P2 P3 Sm2 -167.25(8)
C24 Fe1 P3 P2 172.1(2)
C23 Fe1 P3 P2 149.30(13)
C22 Fe1 P3 P2 109.57(13)
C25 Fe1 P3 P2 64.8(4)
C21 Fe1 P3 P2 73.90(15)
P1 Fe1 P3 P2 -44.97(5)
P4 Fe1 P3 P2 -127.01(6)
C24 Fe1 P3 P4 -60.9(2)
C23 Fe1 P3 P4 -83.69(13)
C22 Fe1 P3 P4 -123.43(13)
C25 Fe1 P3 P4 -168.2(4)
C21 Fe1 P3 P4 -159.10(15)
P1 Fe1 P3 P4 82.04(5)
P2 Fe1 P3 P4 127.01(6)
C24 Fe1 P3 Sm2 -33.6(3)
C23 Fe1 P3 Sm2 -56.42(19)
C22 Fe1 P3 Sm2 -96.15(18)
C25 Fe1 P3 Sm2 -140.9(4)
C21 Fe1 P3 Sm2 -131.82(18)
P1 Fe1 P3 Sm2 109.31(13)
P4 Fe1 P3 Sm2 27.27(12)
P2 Fe1 P3 Sm2 154.28(15)
C43 Sm2 P3 P2 -32.16(15)
C35 Sm2 P3 P2 178.34(12)
C42 Sm2 P3 P2 -66.25(14)
C41 Sm2 P3 P2 -63.34(13)
C31 Sm2 P3 P2 -161.09(12)
C33 Sm2 P3 P2 145.05(13)
C34 Sm2 P3 P2 149.41(11)
C32 Sm2 P3 P2 -177.46(15)
C45 Sm2 P3 P2 -34.31(12)
C44 Sm2 P3 P2 -15.83(13)
P9 Sm2 P3 P2 66.63(8)
C43 Sm2 P3 P4 -154.56(13)
C35 Sm2 P3 P4 55.95(10)
C42 Sm2 P3 P4 171.36(12)
C41 Sm2 P3 P4 174.26(11)
C31 Sm2 P3 P4 76.52(10)
C33 Sm2 P3 P4 22.65(12)
C34 Sm2 P3 P4 27.01(10)
C32 Sm2 P3 P4 60.15(14)
C45 Sm2 P3 P4 -156.71(11)
C44 Sm2 P3 P4 -138.23(11)
P9 Sm2 P3 P4 -55.77(5)
C43 Sm2 P3 Fe1 -178.69(17)
C35 Sm2 P3 Fe1 31.82(16)
C42 Sm2 P3 Fe1 147.23(17)
C41 Sm2 P3 Fe1 150.13(17)
C31 Sm2 P3 Fe1 52.39(17)
C33 Sm2 P3 Fe1 -1.48(18)
C34 Sm2 P3 Fe1 2.89(16)
C32 Sm2 P3 Fe1 36.0(2)
C45 Sm2 P3 Fe1 179.17(17)
C44 Sm2 P3 Fe1 -162.35(16)
P9 Sm2 P3 Fe1 -79.89(13)
P2 P3 P4 P5 -35.38(7)
Fe1 P3 P4 P5 -82.20(5)
Sm2 P3 P4 P5 107.27(5)
P2 P3 P4 Fe1 46.82(5)
Sm2 P3 P4 Fe1 -170.52(4)
C24 Fe1 P4 P3 152.67(13)
C23 Fe1 P4 P3 112.53(12)
C22 Fe1 P4 P3 79.24(14)
C25 Fe1 P4 P3 173.6(2)
C21 Fe1 P4 P3 86.9(4)
P1 Fe1 P4 P3 -95.78(5)
P2 Fe1 P4 P3 -40.56(5)
C24 Fe1 P4 P5 -98.92(13)
C23 Fe1 P4 P5 -139.06(12)
C22 Fe1 P4 P5 -172.35(14)
C25 Fe1 P4 P5 -78.0(2)
C21 Fe1 P4 P5 -164.7(4)
P1 Fe1 P4 P5 12.63(5)
P2 Fe1 P4 P5 67.85(5)
P3 Fe1 P4 P5 108.41(6)
P2 P1 P5 P4 -47.84(6)
Fe1 P1 P5 P4 13.39(5)
Sm1 P1 P5 P4 -169.83(5)
P2 P1 P5 P6 77.94(7)
Fe1 P1 P5 P6 139.17(5)
Sm1 P1 P5 P6 -44.05(5)
P2 P1 P5 Sm1 121.99(5)
Fe1 P1 P5 Sm1 -176.78(4)
P3 P4 P5 P1 48.98(6)
Fe1 P4 P5 P1 -13.32(5)
P3 P4 P5 P6 -61.45(8)
Fe1 P4 P5 P6 -123.76(6)
P3 P4 P5 Sm1 30.96(12)
Fe1 P4 P5 Sm1 -31.34(11)
C4 Sm1 P5 P1 92.92(10)
C3 Sm1 P5 P1 119.85(12)
C11 Sm1 P5 P1 -89.69(12)
C2 Sm1 P5 P1 144.16(10)
C13 Sm1 P5 P1 -31.51(12)
C12 Sm1 P5 P1 -61.57(10)
C15 Sm1 P5 P1 -87.0(2)
C14 Sm1 P5 P1 -25.46(18)
C5 Sm1 P5 P1 102.23(9)
C1 Sm1 P5 P1 133.12(9)
P6 Sm1 P5 P1 -131.09(6)
C4 Sm1 P5 P4 113.67(14)
C3 Sm1 P5 P4 140.60(15)
C11 Sm1 P5 P4 -68.94(15)
C2 Sm1 P5 P4 164.91(13)
C13 Sm1 P5 P4 -10.77(15)
C12 Sm1 P5 P4 -40.82(14)
C15 Sm1 P5 P4 -66.3(2)
C14 Sm1 P5 P4 -4.7(2)
C5 Sm1 P5 P4 122.98(13)
C1 Sm1 P5 P4 153.87(13)
P1 Sm1 P5 P4 20.75(9)
P6 Sm1 P5 P4 -110.34(11)
C4 Sm1 P5 P6 -135.99(10)
C3 Sm1 P5 P6 -109.06(12)
C11 Sm1 P5 P6 41.40(12)
C2 Sm1 P5 P6 -84.75(10)
C13 Sm1 P5 P6 99.57(11)
C12 Sm1 P5 P6 69.52(10)
C15 Sm1 P5 P6 44.1(2)
C14 Sm1 P5 P6 105.63(18)
C5 Sm1 P5 P6 -126.68(9)
C1 Sm1 P5 P6 -95.79(9)
P1 Sm1 P5 P6 131.09(6)
P1 P5 P6 P10 -79.72(8)
P4 P5 P6 P10 22.76(10)
Sm1 P5 P6 P10 -123.02(7)
P1 P5 P6 P7 173.89(6)
P4 P5 P6 P7 -83.63(8)
Sm1 P5 P6 P7 130.59(6)
P1 P5 P6 Sm1 43.30(5)
P4 P5 P6 Sm1 145.78(7)
C4 Sm1 P6 P10 178.30(13)
C3 Sm1 P6 P10 -143.58(13)
C11 Sm1 P6 P10 -26.87(11)
C2 Sm1 P6 P10 -140.58(10)
C13 Sm1 P6 P10 16.82(12)
C12 Sm1 P6 P10 3.23(11)
C15 Sm1 P6 P10 -39.65(12)
C14 Sm1 P6 P10 -11.18(16)
C5 Sm1 P6 P10 170.02(10)
C1 Sm1 P6 P10 -166.78(10)
P1 Sm1 P6 P10 88.63(6)
C4 Sm1 P6 P7 -50.45(14)
C3 Sm1 P6 P7 -12.33(14)
C11 Sm1 P6 P7 104.38(11)
C2 Sm1 P6 P7 -9.33(11)
C13 Sm1 P6 P7 148.06(12)
C12 Sm1 P6 P7 134.48(11)
C15 Sm1 P6 P7 91.60(12)
C14 Sm1 P6 P7 120.07(15)
C5 Sm1 P6 P7 -58.73(10)
C1 Sm1 P6 P7 -35.53(11)
P1 Sm1 P6 P7 -140.12(7)
C4 Sm1 P6 P5 59.22(13)
C3 Sm1 P6 P5 97.34(12)
C11 Sm1 P6 P5 -145.95(10)
C2 Sm1 P6 P5 100.34(10)
C13 Sm1 P6 P5 -102.26(11)
C12 Sm1 P6 P5 -115.85(10)
C15 Sm1 P6 P5 -158.73(11)
C14 Sm1 P6 P5 -130.26(15)
C5 Sm1 P6 P5 50.94(9)
C1 Sm1 P6 P5 74.14(9)
P1 Sm1 P6 P5 -30.45(4)
P10 P6 P7 P8 -54.79(6)
P5 P6 P7 P8 69.66(7)
Sm1 P6 P7 P8 163.53(5)
P10 P6 P7 Fe2 7.73(5)
P5 P6 P7 Fe2 132.18(5)
Sm1 P6 P7 Fe2 -133.96(5)
C53 Fe2 P7 P8 -145.50(14)
C54 Fe2 P7 P8 -105.20(13)
C52 Fe2 P7 P8 -165.70(18)
C55 Fe2 P7 P8 -77.09(16)
C51 Fe2 P7 P8 -105.0(5)
P9 Fe2 P7 P8 43.59(5)
P10 Fe2 P7 P8 98.20(5)
C53 Fe2 P7 P6 109.06(14)
C54 Fe2 P7 P6 149.35(13)
C52 Fe2 P7 P6 88.85(18)
C55 Fe2 P7 P6 177.46(15)
C51 Fe2 P7 P6 149.5(4)
P9 Fe2 P7 P6 -61.86(5)
P8 Fe2 P7 P6 -105.45(5)
P10 Fe2 P7 P6 -7.25(5)
P6 P7 P8 P9 35.10(7)
Fe2 P7 P8 P9 -49.27(4)
P6 P7 P8 Fe2 84.37(5)
C53 Fe2 P8 P7 58.7(2)
C54 Fe2 P8 P7 84.33(13)
C52 Fe2 P8 P7 135.7(6)
C55 Fe2 P8 P7 124.70(13)
C51 Fe2 P8 P7 154.90(16)
P9 Fe2 P8 P7 -122.99(5)
P10 Fe2 P8 P7 -80.91(5)
C53 Fe2 P8 P9 -178.4(2)
C54 Fe2 P8 P9 -152.68(13)
C52 Fe2 P8 P9 -101.3(6)
C55 Fe2 P8 P9 -112.31(13)
C51 Fe2 P8 P9 -82.11(16)
P7 Fe2 P8 P9 122.99(5)
P10 Fe2 P8 P9 42.07(5)
P7 P8 P9 P10 0.76(7)
Fe2 P8 P9 P10 -48.40(5)
P7 P8 P9 Fe2 49.16(4)
P7 P8 P9 Sm2 -132.28(6)
Fe2 P8 P9 Sm2 178.56(7)
C53 Fe2 P9 P10 -59.0(5)
C54 Fe2 P9 P10 -177.2(2)
C52 Fe2 P9 P10 -72.49(18)
C55 Fe2 P9 P10 -149.49(14)
C51 Fe2 P9 P10 -108.90(15)
P7 Fe2 P9 P10 81.89(5)
P8 Fe2 P9 P10 125.35(5)
C53 Fe2 P9 P8 175.6(5)
C54 Fe2 P9 P8 57.5(2)
C52 Fe2 P9 P8 162.16(18)
C55 Fe2 P9 P8 85.16(14)
C51 Fe2 P9 P8 125.74(15)
P7 Fe2 P9 P8 -43.46(5)
P10 Fe2 P9 P8 -125.35(5)
C53 Fe2 P9 Sm2 0.6(6)
C54 Fe2 P9 Sm2 -117.6(3)
C52 Fe2 P9 Sm2 -12.9(3)
C55 Fe2 P9 Sm2 -89.9(3)
C51 Fe2 P9 Sm2 -49.3(3)
P7 Fe2 P9 Sm2 141.5(2)
P8 Fe2 P9 Sm2 -175.0(2)
P10 Fe2 P9 Sm2 59.6(2)
C43 Sm2 P9 P10 83.24(11)
C35 Sm2 P9 P10 -133.15(10)
C42 Sm2 P9 P10 79.98(14)
C41 Sm2 P9 P10 41.29(14)
C31 Sm2 P9 P10 -162.16(12)
C33 Sm2 P9 P10 -172.34(10)
C34 Sm2 P9 P10 -142.10(10)
C32 Sm2 P9 P10 174.22(10)
C45 Sm2 P9 P10 33.14(10)
C44 Sm2 P9 P10 56.71(11)
P3 Sm2 P9 P10 -46.09(5)
C43 Sm2 P9 P8 -145.84(12)
C35 Sm2 P9 P8 -2.22(12)
C42 Sm2 P9 P8 -149.09(14)
C41 Sm2 P9 P8 172.22(14)
C31 Sm2 P9 P8 -31.24(14)
C33 Sm2 P9 P8 -41.41(11)
C34 Sm2 P9 P8 -11.17(11)
C32 Sm2 P9 P8 -54.86(11)
C45 Sm2 P9 P8 164.07(11)
C44 Sm2 P9 P8 -172.36(12)
P3 Sm2 P9 P8 84.84(7)
C43 Sm2 P9 Fe2 28.4(2)
C35 Sm2 P9 Fe2 172.0(2)
C42 Sm2 P9 Fe2 25.1(3)
C41 Sm2 P9 Fe2 -13.6(3)
C31 Sm2 P9 Fe2 143.0(2)
C33 Sm2 P9 Fe2 132.8(2)
C34 Sm2 P9 Fe2 163.0(2)
C32 Sm2 P9 Fe2 119.4(2)
C45 Sm2 P9 Fe2 -21.7(2)
C44 Sm2 P9 Fe2 1.9(2)
P3 Sm2 P9 Fe2 -100.9(2)
P8 P9 P10 P6 -36.22(7)
Fe2 P9 P10 P6 -84.57(5)
Sm2 P9 P10 P6 107.18(5)
P8 P9 P10 Fe2 48.36(4)
Sm2 P9 P10 Fe2 -168.24(5)
P7 P6 P10 P9 54.10(6)
P5 P6 P10 P9 -63.63(8)
Sm1 P6 P10 P9 -159.92(5)
P7 P6 P10 Fe2 -7.65(5)
P5 P6 P10 Fe2 -125.38(6)
Sm1 P6 P10 Fe2 138.34(4)
C53 Fe2 P10 P9 166.27(16)
C54 Fe2 P10 P9 176.2(3)
C52 Fe2 P10 P9 129.12(17)
C55 Fe2 P10 P9 75.3(3)
C51 Fe2 P10 P9 92.12(17)
P7 Fe2 P10 P9 -96.51(5)
P8 Fe2 P10 P9 -42.16(5)
C53 Fe2 P10 P6 -89.96(16)
C54 Fe2 P10 P6 -80.0(3)
C52 Fe2 P10 P6 -127.10(17)
C55 Fe2 P10 P6 179.1(3)
C51 Fe2 P10 P6 -164.11(17)
P7 Fe2 P10 P6 7.27(5)
P9 Fe2 P10 P6 103.78(6)
P8 Fe2 P10 P6 61.62(5)
C4 Sm1 C1 C5 36.8(2)
C3 Sm1 C1 C5 77.7(3)
C11 Sm1 C1 C5 153.9(2)
C2 Sm1 C1 C5 115.2(4)
C13 Sm1 C1 C5 41.6(5)
C12 Sm1 C1 C5 -172.9(4)
C15 Sm1 C1 C5 114.8(3)
C14 Sm1 C1 C5 76.3(3)
P1 Sm1 C1 C5 -59.0(2)
P6 Sm1 C1 C5 -127.6(2)
C4 Sm1 C1 C2 -78.4(3)
C3 Sm1 C1 C2 -37.6(2)
C11 Sm1 C1 C2 38.7(3)
C13 Sm1 C1 C2 -73.6(5)
C12 Sm1 C1 C2 71.9(6)
C15 Sm1 C1 C2 -0.5(3)
C14 Sm1 C1 C2 -38.9(3)
C5 Sm1 C1 C2 -115.2(4)
P1 Sm1 C1 C2 -174.2(2)
P6 Sm1 C1 C2 117.1(2)
C4 Sm1 C1 C6 159.0(5)
C3 Sm1 C1 C6 -160.2(5)
C11 Sm1 C1 C6 -84.0(4)
C2 Sm1 C1 C6 -122.6(5)
C13 Sm1 C1 C6 163.8(4)
C12 Sm1 C1 C6 -50.8(7)
C15 Sm1 C1 C6 -123.1(4)
C14 Sm1 C1 C6 -161.6(4)
C5 Sm1 C1 C6 122.2(5)
P1 Sm1 C1 C6 63.1(4)
P6 Sm1 C1 C6 -5.5(4)
C5 C1 C2 C3 2.4(4)
C6 C1 C2 C3 -165.5(4)
Sm1 C1 C2 C3 68.0(3)
C5 C1 C2 C7 177.0(4)
C6 C1 C2 C7 9.1(7)
Sm1 C1 C2 C7 -117.4(4)
C5 C1 C2 Sm1 -65.6(3)
C6 C1 C2 Sm1 126.5(4)
C4 Sm1 C2 C1 75.9(3)
C3 Sm1 C2 C1 113.6(4)
C11 Sm1 C2 C1 -153.4(2)
C13 Sm1 C2 C1 152.2(2)
C12 Sm1 C2 C1 -157.0(2)
C15 Sm1 C2 C1 179.6(2)
C14 Sm1 C2 C1 152.4(2)
C5 Sm1 C2 C1 36.0(2)
P1 Sm1 C2 C1 7.4(3)
P6 Sm1 C2 C1 -61.5(2)
C4 Sm1 C2 C3 -37.7(2)
C11 Sm1 C2 C3 93.1(3)
C13 Sm1 C2 C3 38.6(3)
C12 Sm1 C2 C3 89.5(3)
C15 Sm1 C2 C3 66.1(3)
C14 Sm1 C2 C3 38.9(3)
C5 Sm1 C2 C3 -77.6(3)
C1 Sm1 C2 C3 -113.6(4)
P1 Sm1 C2 C3 -106.2(3)
P6 Sm1 C2 C3 -175.1(2)
C4 Sm1 C2 C7 -160.4(5)
C3 Sm1 C2 C7 -122.8(5)
C11 Sm1 C2 C7 -29.7(4)
C13 Sm1 C2 C7 -84.2(4)
C12 Sm1 C2 C7 -33.3(5)
C15 Sm1 C2 C7 -56.7(4)
C14 Sm1 C2 C7 -83.9(4)
C5 Sm1 C2 C7 159.7(5)
C1 Sm1 C2 C7 123.7(5)
P1 Sm1 C2 C7 131.1(4)
P6 Sm1 C2 C7 62.1(4)
C1 C2 C3 C4 -3.6(5)
C7 C2 C3 C4 -178.2(4)
Sm1 C2 C3 C4 67.4(3)
C1 C2 C3 C8 163.7(4)
C7 C2 C3 C8 -10.9(7)
Sm1 C2 C3 C8 -125.3(5)
C1 C2 C3 Sm1 -71.0(3)
C7 C2 C3 Sm1 114.5(4)
C4 Sm1 C3 C2 113.3(4)
C11 Sm1 C3 C2 -100.0(3)
C13 Sm1 C3 C2 -154.7(2)
C12 Sm1 C3 C2 -124.8(3)
C15 Sm1 C3 C2 -114.6(3)
C14 Sm1 C3 C2 -144.3(3)
C5 Sm1 C3 C2 75.7(3)
C1 Sm1 C3 C2 36.6(2)
P1 Sm1 C3 C2 100.7(3)
P6 Sm1 C3 C2 5.9(3)
C11 Sm1 C3 C4 146.7(2)
C2 Sm1 C3 C4 -113.3(4)
C13 Sm1 C3 C4 92.0(3)
C12 Sm1 C3 C4 121.9(3)
C15 Sm1 C3 C4 132.1(3)
C14 Sm1 C3 C4 102.4(3)
C5 Sm1 C3 C4 -37.7(2)
C1 Sm1 C3 C4 -76.7(3)
P1 Sm1 C3 C4 -12.6(3)
P6 Sm1 C3 C4 -107.4(2)
C4 Sm1 C3 C8 -121.8(6)
C11 Sm1 C3 C8 25.0(5)
C2 Sm1 C3 C8 124.9(6)
C13 Sm1 C3 C8 -29.8(5)
C12 Sm1 C3 C8 0.2(5)
C15 Sm1 C3 C8 10.4(5)
C14 Sm1 C3 C8 -19.4(5)
C5 Sm1 C3 C8 -159.4(5)
C1 Sm1 C3 C8 161.6(5)
P1 Sm1 C3 C8 -134.4(4)
P6 Sm1 C3 C8 130.9(4)
C2 C3 C4 C5 3.5(5)
C8 C3 C4 C5 -164.0(4)
Sm1 C3 C4 C5 72.6(3)
C2 C3 C4 C9 177.7(4)
C8 C3 C4 C9 10.2(7)
Sm1 C3 C4 C9 -113.3(4)
C2 C3 C4 Sm1 -69.1(3)
C8 C3 C4 Sm1 123.4(4)
C3 Sm1 C4 C5 -112.1(4)
C11 Sm1 C4 C5 -158.9(2)
C2 Sm1 C4 C5 -75.0(3)
C13 Sm1 C4 C5 145.7(2)
C12 Sm1 C4 C5 155.5(2)
C15 Sm1 C4 C5 -162.1(2)
C14 Sm1 C4 C5 169.9(2)
C1 Sm1 C4 C5 -35.9(2)
P1 Sm1 C4 C5 58.3(2)
P6 Sm1 C4 C5 -16.4(3)
C11 Sm1 C4 C3 -46.8(3)
C2 Sm1 C4 C3 37.1(3)
C13 Sm1 C4 C3 -102.2(3)
C12 Sm1 C4 C3 -92.4(3)
C15 Sm1 C4 C3 -50.0(3)
C14 Sm1 C4 C3 -78.0(3)
C5 Sm1 C4 C3 112.1(4)
C1 Sm1 C4 C3 76.2(3)
P1 Sm1 C4 C3 170.4(2)
P6 Sm1 C4 C3 95.6(3)
C3 Sm1 C4 C9 124.3(5)
C11 Sm1 C4 C9 77.5(4)
C2 Sm1 C4 C9 161.5(4)
C13 Sm1 C4 C9 22.1(4)
C12 Sm1 C4 C9 31.9(5)
C15 Sm1 C4 C9 74.3(4)
C14 Sm1 C4 C9 46.4(4)
C5 Sm1 C4 C9 -123.6(5)
C1 Sm1 C4 C9 -159.5(4)
P1 Sm1 C4 C9 -65.3(4)
P6 Sm1 C4 C9 -140.0(3)
C2 C1 C5 C4 -0.2(4)
C6 C1 C5 C4 167.9(4)
Sm1 C1 C5 C4 -64.9(3)
C2 C1 C5 C10 -171.1(4)
C6 C1 C5 C10 -3.0(6)
Sm1 C1 C5 C10 124.2(4)
C2 C1 C5 Sm1 64.7(3)
C6 C1 C5 Sm1 -127.2(4)
C3 C4 C5 C1 -2.1(4)
C9 C4 C5 C1 -176.3(4)
Sm1 C4 C5 C1 68.6(3)
C3 C4 C5 C10 168.7(4)
C9 C4 C5 C10 -5.6(7)
Sm1 C4 C5 C10 -120.6(4)
C3 C4 C5 Sm1 -70.7(3)
C9 C4 C5 Sm1 115.0(4)
C4 Sm1 C5 C1 -114.9(4)
C3 Sm1 C5 C1 -76.5(3)
C11 Sm1 C5 C1 -63.8(5)
C2 Sm1 C5 C1 -36.2(2)
C13 Sm1 C5 C1 -163.3(2)
C12 Sm1 C5 C1 173.5(4)
C15 Sm1 C5 C1 -90.7(3)
C14 Sm1 C5 C1 -127.0(3)
P1 Sm1 C5 C1 122.1(2)
P6 Sm1 C5 C1 52.1(2)
C3 Sm1 C5 C4 38.4(3)
C11 Sm1 C5 C4 51.1(5)
C2 Sm1 C5 C4 78.6(3)
C13 Sm1 C5 C4 -48.4(3)
C12 Sm1 C5 C4 -71.6(5)
C15 Sm1 C5 C4 24.2(3)
C14 Sm1 C5 C4 -12.1(3)
C1 Sm1 C5 C4 114.9(4)
P1 Sm1 C5 C4 -123.0(2)
P6 Sm1 C5 C4 166.9(2)
C4 Sm1 C5 C10 121.5(5)
C3 Sm1 C5 C10 159.9(4)
C11 Sm1 C5 C10 172.6(4)
C2 Sm1 C5 C10 -159.8(4)
C13 Sm1 C5 C10 73.1(4)
C12 Sm1 C5 C10 49.9(7)
C15 Sm1 C5 C10 145.7(4)
C14 Sm1 C5 C10 109.4(4)
C1 Sm1 C5 C10 -123.6(5)
P1 Sm1 C5 C10 -1.5(4)
P6 Sm1 C5 C10 -71.5(4)
C4 Sm1 C11 C12 -119.1(3)
C3 Sm1 C11 C12 -142.8(3)
C2 Sm1 C11 C12 -175.8(2)
C13 Sm1 C11 C12 -36.8(3)
C15 Sm1 C11 C12 -113.1(4)
C14 Sm1 C11 C12 -76.6(3)
C5 Sm1 C11 C12 -153.3(4)
C1 Sm1 C11 C12 164.5(2)
P1 Sm1 C11 C12 20.3(3)
P6 Sm1 C11 C12 89.7(2)
C4 Sm1 C11 C15 -6.1(3)
C3 Sm1 C11 C15 -29.8(3)
C2 Sm1 C11 C15 -62.7(3)
C13 Sm1 C11 C15 76.3(3)
C12 Sm1 C11 C15 113.1(4)
C14 Sm1 C11 C15 36.5(2)
C5 Sm1 C11 C15 -40.2(5)
C1 Sm1 C11 C15 -82.4(3)
P1 Sm1 C11 C15 133.4(2)
P6 Sm1 C11 C15 -157.3(2)
C4 Sm1 C11 C16 116.5(4)
C3 Sm1 C11 C16 92.8(4)
C2 Sm1 C11 C16 59.9(4)
C13 Sm1 C11 C16 -161.2(4)
C12 Sm1 C11 C16 -124.4(5)
C15 Sm1 C11 C16 122.6(5)
C14 Sm1 C11 C16 159.0(4)
C5 Sm1 C11 C16 82.3(5)
C1 Sm1 C11 C16 40.1(4)
P1 Sm1 C11 C16 -104.0(3)
P6 Sm1 C11 C16 -34.7(3)
C15 C11 C12 C13 -3.1(5)
C16 C11 C12 C13 -175.4(4)
Sm1 C11 C12 C13 67.4(3)
C15 C11 C12 C17 167.9(4)
C16 C11 C12 C17 -4.4(7)
Sm1 C11 C12 C17 -121.6(4)
C15 C11 C12 Sm1 -70.5(3)
C16 C11 C12 Sm1 117.2(4)
C4 Sm1 C12 C11 96.1(3)
C3 Sm1 C12 C11 51.0(3)
C2 Sm1 C12 C11 6.6(4)
C13 Sm1 C12 C11 114.3(4)
C15 Sm1 C12 C11 37.6(2)
C14 Sm1 C12 C11 77.0(3)
C5 Sm1 C12 C11 147.2(4)
C1 Sm1 C12 C11 -45.9(6)
P1 Sm1 C12 C11 -161.4(3)
P6 Sm1 C12 C11 -90.3(2)
C4 Sm1 C12 C13 -18.2(4)
C3 Sm1 C12 C13 -63.3(3)
C11 Sm1 C12 C13 -114.3(4)
C2 Sm1 C12 C13 -107.7(3)
C15 Sm1 C12 C13 -76.7(3)
C14 Sm1 C12 C13 -37.3(2)
C5 Sm1 C12 C13 32.9(6)
C1 Sm1 C12 C13 -160.2(5)
P1 Sm1 C12 C13 84.3(2)
P6 Sm1 C12 C13 155.4(2)
C4 Sm1 C12 C17 -142.7(4)
C3 Sm1 C12 C17 172.3(3)
C11 Sm1 C12 C17 121.3(5)
C2 Sm1 C12 C17 127.8(4)
C13 Sm1 C12 C17 -124.4(5)
C15 Sm1 C12 C17 158.9(4)
C14 Sm1 C12 C17 -161.7(4)
C5 Sm1 C12 C17 -91.5(6)
C1 Sm1 C12 C17 75.4(7)
P1 Sm1 C12 C17 -40.2(4)
P6 Sm1 C12 C17 31.0(4)
C11 C12 C13 C14 2.7(5)
C17 C12 C13 C14 -168.1(4)
Sm1 C12 C13 C14 69.1(3)
C11 C12 C13 C18 174.7(4)
C17 C12 C13 C18 3.9(7)
Sm1 C12 C13 C18 -118.8(4)
C11 C12 C13 Sm1 -66.4(3)
C17 C12 C13 Sm1 122.7(4)
C4 Sm1 C13 C12 168.0(2)
C3 Sm1 C13 C12 134.2(2)
C11 Sm1 C13 C12 36.7(2)
C2 Sm1 C13 C12 113.7(3)
C15 Sm1 C13 C12 76.9(3)
C14 Sm1 C13 C12 113.2(4)
C5 Sm1 C13 C12 -167.9(2)
C1 Sm1 C13 C12 164.0(4)
P1 Sm1 C13 C12 -92.7(2)
P6 Sm1 C13 C12 -27.9(3)
C4 Sm1 C13 C14 54.7(3)
C3 Sm1 C13 C14 21.0(3)
C11 Sm1 C13 C14 -76.5(3)
C2 Sm1 C13 C14 0.5(4)
C12 Sm1 C13 C14 -113.2(4)
C15 Sm1 C13 C14 -36.4(2)
C5 Sm1 C13 C14 78.9(3)
C1 Sm1 C13 C14 50.8(5)
P1 Sm1 C13 C14 154.0(3)
P6 Sm1 C13 C14 -141.1(2)
C4 Sm1 C13 C18 -67.1(4)
C3 Sm1 C13 C18 -100.8(4)
C11 Sm1 C13 C18 161.7(5)
C2 Sm1 C13 C18 -121.3(4)
C12 Sm1 C13 C18 125.0(5)
C15 Sm1 C13 C18 -158.2(5)
C14 Sm1 C13 C18 -121.8(5)
C5 Sm1 C13 C18 -42.9(5)
C1 Sm1 C13 C18 -71.0(6)
P1 Sm1 C13 C18 32.2(4)
P6 Sm1 C13 C18 97.1(4)
C12 C13 C14 C15 -1.3(5)
C18 C13 C14 C15 -173.6(4)
Sm1 C13 C14 C15 67.5(3)
C12 C13 C14 C19 167.4(4)
C18 C13 C14 C19 -5.0(7)
Sm1 C13 C14 C19 -123.8(4)
C12 C13 C14 Sm1 -68.8(3)
C18 C13 C14 Sm1 118.9(4)
C4 Sm1 C14 C15 114.4(3)
C3 Sm1 C14 C15 84.3(3)
C11 Sm1 C14 C15 -37.3(2)
C2 Sm1 C14 C15 65.8(3)
C13 Sm1 C14 C15 -114.5(4)
C12 Sm1 C14 C15 -77.2(3)
C5 Sm1 C14 C15 120.5(2)
C1 Sm1 C14 C15 85.4(3)
P1 Sm1 C14 C15 -142.2(2)
P6 Sm1 C14 C15 -58.1(3)
C4 Sm1 C14 C13 -131.1(3)
C3 Sm1 C14 C13 -161.2(3)
C11 Sm1 C14 C13 77.2(3)
C2 Sm1 C14 C13 -179.7(2)
C12 Sm1 C14 C13 37.3(2)
C15 Sm1 C14 C13 114.5(4)
C5 Sm1 C14 C13 -125.0(3)
C1 Sm1 C14 C13 -160.1(2)
P1 Sm1 C14 C13 -27.7(3)
P6 Sm1 C14 C13 56.4(3)
C4 Sm1 C14 C19 -11.0(4)
C3 Sm1 C14 C19 -41.0(4)
C11 Sm1 C14 C19 -162.7(5)
C2 Sm1 C14 C19 -59.6(4)
C13 Sm1 C14 C19 120.1(5)
C12 Sm1 C14 C19 157.5(5)
C15 Sm1 C14 C19 -125.4(5)
C5 Sm1 C14 C19 -4.9(5)
C1 Sm1 C14 C19 -40.0(5)
P1 Sm1 C14 C19 92.5(4)
P6 Sm1 C14 C19 176.5(4)
C13 C14 C15 C11 -0.6(5)
C19 C14 C15 C11 -168.7(4)
Sm1 C14 C15 C11 66.7(3)
C13 C14 C15 C20 167.1(4)
C19 C14 C15 C20 -0.9(7)
Sm1 C14 C15 C20 -125.6(5)
C13 C14 C15 Sm1 -67.3(3)
C19 C14 C15 Sm1 124.7(5)
C12 C11 C15 C14 2.3(5)
C16 C11 C15 C14 174.8(4)
Sm1 C11 C15 C14 -68.3(3)
C12 C11 C15 C20 -166.1(4)
C16 C11 C15 C20 6.4(7)
Sm1 C11 C15 C20 123.3(4)
C12 C11 C15 Sm1 70.6(3)
C16 C11 C15 Sm1 -116.9(4)
C4 Sm1 C15 C14 -70.4(3)
C3 Sm1 C15 C14 -93.6(3)
C11 Sm1 C15 C14 114.0(4)
C2 Sm1 C15 C14 -121.2(3)
C13 Sm1 C15 C14 36.8(3)
C12 Sm1 C15 C14 76.7(3)
C5 Sm1 C15 C14 -82.8(3)
C1 Sm1 C15 C14 -121.0(3)
P1 Sm1 C15 C14 50.7(3)
P6 Sm1 C15 C14 139.9(2)
C4 Sm1 C15 C11 175.6(2)
C3 Sm1 C15 C11 152.4(3)
C2 Sm1 C15 C11 124.8(3)
C13 Sm1 C15 C11 -77.1(3)
C12 Sm1 C15 C11 -37.2(2)
C14 Sm1 C15 C11 -114.0(4)
C5 Sm1 C15 C11 163.2(2)
C1 Sm1 C15 C11 125.0(2)
P1 Sm1 C15 C11 -63.2(3)
P6 Sm1 C15 C11 25.9(3)
C4 Sm1 C15 C20 56.1(4)
C3 Sm1 C15 C20 32.9(4)
C11 Sm1 C15 C20 -119.5(5)
C2 Sm1 C15 C20 5.3(4)
C13 Sm1 C15 C20 163.4(5)
C12 Sm1 C15 C20 -156.7(5)
C14 Sm1 C15 C20 126.6(5)
C5 Sm1 C15 C20 43.8(5)
C1 Sm1 C15 C20 5.5(5)
P1 Sm1 C15 C20 177.3(3)
P6 Sm1 C15 C20 -93.6(4)
C24 Fe1 C21 C22 -82.0(3)
C23 Fe1 C21 C22 -38.1(2)
C25 Fe1 C21 C22 -119.5(4)
P1 Fe1 C21 C22 172.8(2)
P4 Fe1 C21 C22 -10.2(6)
P2 Fe1 C21 C22 116.9(2)
P3 Fe1 C21 C22 65.1(3)
C24 Fe1 C21 C25 37.5(3)
C23 Fe1 C21 C25 81.4(3)
C22 Fe1 C21 C25 119.5(4)
P1 Fe1 C21 C25 -67.7(3)
P4 Fe1 C21 C25 109.3(4)
P2 Fe1 C21 C25 -123.5(2)
P3 Fe1 C21 C25 -175.4(2)
C24 Fe1 C21 C26 156.8(5)
C23 Fe1 C21 C26 -159.3(5)
C22 Fe1 C21 C26 -121.2(6)
C25 Fe1 C21 C26 119.3(6)
P1 Fe1 C21 C26 51.6(5)
P4 Fe1 C21 C26 -131.3(5)
P2 Fe1 C21 C26 -4.2(5)
P3 Fe1 C21 C26 -56.1(5)
C25 C21 C22 C23 0.9(4)
C26 C21 C22 C23 -175.6(4)
Fe1 C21 C22 C23 59.9(2)
C25 C21 C22 C27 177.3(4)
C26 C21 C22 C27 0.9(6)
Fe1 C21 C22 C27 -123.7(4)
C25 C21 C22 Fe1 -59.0(3)
C26 C21 C22 Fe1 124.6(4)
C24 Fe1 C22 C21 80.4(3)
C23 Fe1 C22 C21 118.2(4)
C25 Fe1 C22 C21 37.0(2)
P1 Fe1 C22 C21 -14.2(4)
P4 Fe1 C22 C21 176.3(2)
P2 Fe1 C22 C21 -72.8(2)
P3 Fe1 C22 C21 -128.5(2)
C24 Fe1 C22 C23 -37.8(3)
C25 Fe1 C22 C23 -81.2(3)
C21 Fe1 C22 C23 -118.2(4)
P1 Fe1 C22 C23 -132.4(3)
P4 Fe1 C22 C23 58.1(3)
P2 Fe1 C22 C23 168.9(2)
P3 Fe1 C22 C23 113.2(2)
C24 Fe1 C22 C27 -158.1(5)
C23 Fe1 C22 C27 -120.3(6)
C25 Fe1 C22 C27 158.5(5)
C21 Fe1 C22 C27 121.4(6)
P1 Fe1 C22 C27 107.2(5)
P4 Fe1 C22 C27 -62.2(5)
P2 Fe1 C22 C27 48.6(5)
P3 Fe1 C22 C27 -7.1(5)
C21 C22 C23 C24 -1.2(4)
C27 C22 C23 C24 -177.7(4)
Fe1 C22 C23 C24 60.1(3)
C21 C22 C23 C28 171.5(4)
C27 C22 C23 C28 -5.0(6)
Fe1 C22 C23 C28 -127.2(4)
C21 C22 C23 Fe1 -61.3(3)
C27 C22 C23 Fe1 122.2(4)
C24 Fe1 C23 C22 118.8(4)
C25 Fe1 C23 C22 80.6(3)
C21 Fe1 C23 C22 37.5(3)
P1 Fe1 C23 C22 132.6(3)
P4 Fe1 C23 C22 -134.3(2)
P2 Fe1 C23 C22 -21.2(4)
P3 Fe1 C23 C22 -78.9(3)
C22 Fe1 C23 C24 -118.8(4)
C25 Fe1 C23 C24 -38.2(2)
C21 Fe1 C23 C24 -81.3(3)
P1 Fe1 C23 C24 13.8(4)
P4 Fe1 C23 C24 106.9(2)
P2 Fe1 C23 C24 -140.0(2)
P3 Fe1 C23 C24 162.4(2)
C24 Fe1 C23 C28 -119.2(5)
C22 Fe1 C23 C28 122.0(5)
C25 Fe1 C23 C28 -157.5(5)
C21 Fe1 C23 C28 159.5(5)
P1 Fe1 C23 C28 -105.4(5)
P4 Fe1 C23 C28 -12.3(5)
P2 Fe1 C23 C28 100.8(5)
P3 Fe1 C23 C28 43.1(5)
C22 C23 C24 C25 1.1(4)
C28 C23 C24 C25 -171.7(4)
Fe1 C23 C24 C25 62.0(3)
C22 C23 C24 C29 174.8(4)
C28 C23 C24 C29 2.0(6)
Fe1 C23 C24 C29 -124.3(4)
C22 C23 C24 Fe1 -60.9(3)
C28 C23 C24 Fe1 126.3(4)
C23 Fe1 C24 C25 -117.4(3)
C22 Fe1 C24 C25 -79.9(3)
C21 Fe1 C24 C25 -37.1(3)
P1 Fe1 C24 C25 69.6(2)
P4 Fe1 C24 C25 160.4(2)
P2 Fe1 C24 C25 13.5(4)
P3 Fe1 C24 C25 -151.0(2)
C22 Fe1 C24 C23 37.5(2)
C25 Fe1 C24 C23 117.4(3)
C21 Fe1 C24 C23 80.3(3)
P1 Fe1 C24 C23 -173.0(2)
P4 Fe1 C24 C23 -82.2(2)
P2 Fe1 C24 C23 130.9(3)
P3 Fe1 C24 C23 -33.7(4)
C23 Fe1 C24 C29 119.8(6)
C22 Fe1 C24 C29 157.4(5)
C25 Fe1 C24 C29 -122.8(6)
C21 Fe1 C24 C29 -159.9(5)
P1 Fe1 C24 C29 -53.2(5)
P4 Fe1 C24 C29 37.6(5)
P2 Fe1 C24 C29 -109.2(5)
P3 Fe1 C24 C29 86.2(5)
C23 C24 C25 C21 -0.6(4)
C29 C24 C25 C21 -174.1(4)
Fe1 C24 C25 C21 60.6(3)
C23 C24 C25 C30 175.0(4)
C29 C24 C25 C30 1.4(6)
Fe1 C24 C25 C30 -123.9(4)
C23 C24 C25 Fe1 -61.1(3)
C29 C24 C25 Fe1 125.3(4)
C22 C21 C25 C24 -0.2(4)
C26 C21 C25 C24 176.3(4)
Fe1 C21 C25 C24 -59.1(3)
C22 C21 C25 C30 -175.7(4)
C26 C21 C25 C30 0.8(6)
Fe1 C21 C25 C30 125.4(4)
C22 C21 C25 Fe1 58.9(3)
C26 C21 C25 Fe1 -124.6(4)
C23 Fe1 C25 C24 38.6(2)
C22 Fe1 C25 C24 82.2(3)
C21 Fe1 C25 C24 119.1(4)
P1 Fe1 C25 C24 -119.4(2)
P4 Fe1 C25 C24 -32.4(3)
P2 Fe1 C25 C24 -173.8(2)
P3 Fe1 C25 C24 131.3(4)
C24 Fe1 C25 C21 -119.1(4)
C23 Fe1 C25 C21 -80.5(3)
C22 Fe1 C25 C21 -36.9(2)
P1 Fe1 C25 C21 121.4(2)
P4 Fe1 C25 C21 -151.5(2)
P2 Fe1 C25 C21 67.1(3)
P3 Fe1 C25 C21 12.2(5)
C24 Fe1 C25 C30 119.6(6)
C23 Fe1 C25 C30 158.2(5)
C22 Fe1 C25 C30 -158.1(5)
C21 Fe1 C25 C30 -121.2(6)
P1 Fe1 C25 C30 0.2(5)
P4 Fe1 C25 C30 87.2(5)
P2 Fe1 C25 C30 -54.1(5)
P3 Fe1 C25 C30 -109.1(5)
C43 Sm2 C31 C32 61.4(3)
C35 Sm2 C31 C32 -113.2(4)
C42 Sm2 C31 C32 84.8(3)
C41 Sm2 C31 C32 112.2(3)
C33 Sm2 C31 C32 -36.7(2)
C34 Sm2 C31 C32 -76.3(3)
C45 Sm2 C31 C32 110.9(3)
C44 Sm2 C31 C32 72.0(3)
P9 Sm2 C31 C32 -49.9(3)
P3 Sm2 C31 C32 -157.2(2)
C43 Sm2 C31 C35 174.5(2)
C42 Sm2 C31 C35 -162.0(3)
C41 Sm2 C31 C35 -134.7(2)
C33 Sm2 C31 C35 76.5(3)
C34 Sm2 C31 C35 36.9(2)
C32 Sm2 C31 C35 113.2(4)
C45 Sm2 C31 C35 -135.9(2)
C44 Sm2 C31 C35 -174.8(2)
P9 Sm2 C31 C35 63.3(3)
P3 Sm2 C31 C35 -44.1(2)
C43 Sm2 C31 C36 -65.6(4)
C35 Sm2 C31 C36 119.9(5)
C42 Sm2 C31 C36 -42.2(4)
C41 Sm2 C31 C36 -14.8(4)
C33 Sm2 C31 C36 -163.6(4)
C34 Sm2 C31 C36 156.7(4)
C32 Sm2 C31 C36 -127.0(5)
C45 Sm2 C31 C36 -16.1(4)
C44 Sm2 C31 C36 -54.9(4)
P9 Sm2 C31 C36 -176.9(3)
P3 Sm2 C31 C36 75.8(4)
C35 C31 C32 C33 -1.2(5)
C36 C31 C32 C33 -169.7(5)
Sm2 C31 C32 C33 67.2(3)
C35 C31 C32 C37 163.1(4)
C36 C31 C32 C37 -5.4(8)
Sm2 C31 C32 C37 -128.5(5)
C35 C31 C32 Sm2 -68.4(3)
C36 C31 C32 Sm2 123.1(5)
C43 Sm2 C32 C33 124.1(3)
C35 Sm2 C32 C33 -76.7(3)
C42 Sm2 C32 C33 153.8(3)
C41 Sm2 C32 C33 171.2(2)
C31 Sm2 C32 C33 -114.2(4)
C34 Sm2 C32 C33 -36.7(2)
C45 Sm2 C32 C33 150.7(2)
C44 Sm2 C32 C33 118.2(2)
P9 Sm2 C32 C33 27.4(3)
P3 Sm2 C32 C33 -82.2(3)
C43 Sm2 C32 C31 -121.7(3)
C35 Sm2 C32 C31 37.5(2)
C42 Sm2 C32 C31 -91.9(3)
C41 Sm2 C32 C31 -74.5(3)
C33 Sm2 C32 C31 114.2(4)
C34 Sm2 C32 C31 77.5(3)
C45 Sm2 C32 C31 -95.0(3)
C44 Sm2 C32 C31 -127.5(2)
P9 Sm2 C32 C31 141.6(2)
P3 Sm2 C32 C31 32.0(3)
C43 Sm2 C32 C37 3.4(4)
C35 Sm2 C32 C37 162.6(5)
C42 Sm2 C32 C37 33.1(4)
C41 Sm2 C32 C37 50.6(4)
C31 Sm2 C32 C37 125.1(5)
C33 Sm2 C32 C37 -120.7(5)
C34 Sm2 C32 C37 -157.4(5)
C45 Sm2 C32 C37 30.0(5)
C44 Sm2 C32 C37 -2.4(5)
P9 Sm2 C32 C37 -93.3(4)
P3 Sm2 C32 C37 157.1(4)
C31 C32 C33 C34 1.8(5)
C37 C32 C33 C34 -163.3(4)
Sm2 C32 C33 C34 68.6(3)
C31 C32 C33 C38 174.0(4)
C37 C32 C33 C38 8.9(7)
Sm2 C32 C33 C38 -119.2(4)
C31 C32 C33 Sm2 -66.8(3)
C37 C32 C33 Sm2 128.1(4)
C43 Sm2 C33 C32 -59.2(3)
C35 Sm2 C33 C32 77.0(3)
C42 Sm2 C33 C32 -27.7(3)
C41 Sm2 C33 C32 -12.4(3)
C31 Sm2 C33 C32 36.8(2)
C34 Sm2 C33 C32 114.4(4)
C45 Sm2 C33 C32 -58.4(4)
C44 Sm2 C33 C32 -80.9(3)
P9 Sm2 C33 C32 -153.6(2)
P3 Sm2 C33 C32 123.1(2)
C43 Sm2 C33 C34 -173.5(2)
C35 Sm2 C33 C34 -37.4(2)
C42 Sm2 C33 C34 -142.1(2)
C41 Sm2 C33 C34 -126.8(3)
C31 Sm2 C33 C34 -77.6(3)
C32 Sm2 C33 C34 -114.4(4)
C45 Sm2 C33 C34 -172.8(3)
C44 Sm2 C33 C34 164.7(2)
P9 Sm2 C33 C34 92.1(2)
P3 Sm2 C33 C34 8.7(3)
C43 Sm2 C33 C38 62.8(4)
C35 Sm2 C33 C38 -161.1(4)
C42 Sm2 C33 C38 94.2(4)
C41 Sm2 C33 C38 109.6(4)
C31 Sm2 C33 C38 158.7(4)
C34 Sm2 C33 C38 -123.7(5)
C32 Sm2 C33 C38 121.9(5)
C45 Sm2 C33 C38 63.5(5)
C44 Sm2 C33 C38 41.0(4)
P9 Sm2 C33 C38 -31.6(3)
P3 Sm2 C33 C38 -115.0(3)
C32 C33 C34 C35 -1.6(5)
C38 C33 C34 C35 -173.7(4)
Sm2 C33 C34 C35 67.3(3)
C32 C33 C34 C39 166.8(4)
C38 C33 C34 C39 -5.3(7)
Sm2 C33 C34 C39 -124.3(4)
C32 C33 C34 Sm2 -69.0(3)
C38 C33 C34 Sm2 119.0(4)
C43 Sm2 C34 C33 8.8(3)
C35 Sm2 C34 C33 113.2(4)
C42 Sm2 C34 C33 50.6(3)
C41 Sm2 C34 C33 91.8(3)
C31 Sm2 C34 C33 76.2(3)
C32 Sm2 C34 C33 36.6(2)
C44 Sm2 C34 C33 -31.0(4)
P9 Sm2 C34 C33 -83.4(2)
P3 Sm2 C34 C33 -172.9(2)
C43 Sm2 C34 C35 -104.4(3)
C42 Sm2 C34 C35 -62.6(3)
C41 Sm2 C34 C35 -21.5(4)
C31 Sm2 C34 C35 -37.0(2)
C33 Sm2 C34 C35 -113.2(4)
C32 Sm2 C34 C35 -76.6(3)
C44 Sm2 C34 C35 -144.2(3)
P9 Sm2 C34 C35 163.3(2)
P3 Sm2 C34 C35 73.9(2)
C43 Sm2 C34 C39 133.1(3)
C35 Sm2 C34 C39 -122.5(5)
C42 Sm2 C34 C39 174.9(3)
C41 Sm2 C34 C39 -144.0(3)
C31 Sm2 C34 C39 -159.5(4)
C33 Sm2 C34 C39 124.3(5)
C32 Sm2 C34 C39 160.9(4)
C44 Sm2 C34 C39 93.3(5)
P9 Sm2 C34 C39 40.8(3)
P3 Sm2 C34 C39 -48.6(3)
C32 C31 C35 C34 0.2(5)
C36 C31 C35 C34 169.4(4)
Sm2 C31 C35 C34 -69.3(3)
C32 C31 C35 C40 -171.2(4)
C36 C31 C35 C40 -2.1(7)
Sm2 C31 C35 C40 119.2(4)
C32 C31 C35 Sm2 69.6(3)
C36 C31 C35 Sm2 -121.3(4)
C33 C34 C35 C31 0.9(5)
C39 C34 C35 C31 -167.7(4)
Sm2 C34 C35 C31 68.8(3)
C33 C34 C35 C40 172.4(4)
C39 C34 C35 C40 3.8(7)
Sm2 C34 C35 C40 -119.7(4)
C33 C34 C35 Sm2 -68.0(3)
C39 C34 C35 Sm2 123.5(4)
C43 Sm2 C35 C31 -7.4(3)
C42 Sm2 C35 C31 19.6(3)
C41 Sm2 C35 C31 53.0(3)
C33 Sm2 C35 C31 -76.8(3)
C34 Sm2 C35 C31 -114.0(4)
C32 Sm2 C35 C31 -37.2(2)
C45 Sm2 C35 C31 72.0(3)
C44 Sm2 C35 C31 13.0(6)
P9 Sm2 C35 C31 -131.8(2)
P3 Sm2 C35 C31 139.1(2)
C43 Sm2 C35 C34 106.6(3)
C42 Sm2 C35 C34 133.6(2)
C41 Sm2 C35 C34 167.0(2)
C31 Sm2 C35 C34 114.0(4)
C33 Sm2 C35 C34 37.2(2)
C32 Sm2 C35 C34 76.8(3)
C45 Sm2 C35 C34 -174.0(2)
C44 Sm2 C35 C34 127.0(4)
P9 Sm2 C35 C34 -17.9(3)
P3 Sm2 C35 C34 -107.0(2)
C43 Sm2 C35 C40 -130.5(3)
C42 Sm2 C35 C40 -103.4(4)
C41 Sm2 C35 C40 -70.1(4)
C31 Sm2 C35 C40 -123.1(5)
C33 Sm2 C35 C40 160.1(4)
C34 Sm2 C35 C40 123.0(5)
C32 Sm2 C35 C40 -160.2(4)
C45 Sm2 C35 C40 -51.1(4)
C44 Sm2 C35 C40 -110.0(5)
P9 Sm2 C35 C40 105.1(3)
P3 Sm2 C35 C40 16.0(3)
C43 Sm2 C41 C42 36.7(3)
C35 Sm2 C41 C42 -89.2(3)
C31 Sm2 C41 C42 -65.2(3)
C33 Sm2 C41 C42 -29.6(4)
C34 Sm2 C41 C42 -77.2(3)
C32 Sm2 C41 C42 -36.1(3)
C45 Sm2 C41 C42 112.8(4)
C44 Sm2 C41 C42 76.3(3)
P9 Sm2 C41 C42 96.6(3)
P3 Sm2 C41 C42 -174.9(3)
C43 Sm2 C41 C45 -76.0(3)
C35 Sm2 C41 C45 158.0(2)
C42 Sm2 C41 C45 -112.8(4)
C31 Sm2 C41 C45 -178.0(3)
C33 Sm2 C41 C45 -142.4(2)
C34 Sm2 C41 C45 170.1(2)
C32 Sm2 C41 C45 -148.9(2)
C44 Sm2 C41 C45 -36.5(2)
P9 Sm2 C41 C45 -16.1(3)
P3 Sm2 C41 C45 72.3(2)
C43 Sm2 C41 C46 160.9(5)
C35 Sm2 C41 C46 34.9(4)
C42 Sm2 C41 C46 124.1(5)
C31 Sm2 C41 C46 58.9(4)
C33 Sm2 C41 C46 94.5(4)
C34 Sm2 C41 C46 46.9(5)
C32 Sm2 C41 C46 88.0(4)
C45 Sm2 C41 C46 -123.1(5)
C44 Sm2 C41 C46 -159.6(5)
P9 Sm2 C41 C46 -139.3(4)
P3 Sm2 C41 C46 -50.8(4)
C45 C41 C42 C43 2.9(5)
C46 C41 C42 C43 179.2(4)
Sm2 C41 C42 C43 -67.5(3)
C45 C41 C42 C47 -165.3(4)
C46 C41 C42 C47 11.1(7)
Sm2 C41 C42 C47 124.3(4)
C45 C41 C42 Sm2 70.4(3)
C46 C41 C42 Sm2 -113.3(5)
C35 Sm2 C42 C43 -139.9(3)
C41 Sm2 C42 C43 114.4(4)
C31 Sm2 C42 C43 -130.1(3)
C33 Sm2 C42 C43 -86.5(3)
C34 Sm2 C42 C43 -110.7(3)
C32 Sm2 C42 C43 -100.0(3)
C45 Sm2 C42 C43 77.0(3)
C44 Sm2 C42 C43 37.5(3)
P9 Sm2 C42 C43 6.4(3)
P3 Sm2 C42 C43 120.2(3)
C43 Sm2 C42 C41 -114.4(4)
C35 Sm2 C42 C41 105.7(3)
C31 Sm2 C42 C41 115.5(3)
C33 Sm2 C42 C41 159.1(3)
C34 Sm2 C42 C41 134.9(3)
C32 Sm2 C42 C41 145.6(3)
C45 Sm2 C42 C41 -37.4(3)
C44 Sm2 C42 C41 -76.9(3)
P9 Sm2 C42 C41 -108.0(3)
P3 Sm2 C42 C41 5.8(3)
C43 Sm2 C42 C47 122.8(6)
C35 Sm2 C42 C47 -17.1(5)
C41 Sm2 C42 C47 -122.8(5)
C31 Sm2 C42 C47 -7.3(4)
C33 Sm2 C42 C47 36.3(5)
C34 Sm2 C42 C47 12.1(5)
C32 Sm2 C42 C47 22.8(4)
C45 Sm2 C42 C47 -160.2(5)
C44 Sm2 C42 C47 160.3(5)
P9 Sm2 C42 C47 129.2(4)
P3 Sm2 C42 C47 -117.1(4)
C41 C42 C43 C44 -3.4(5)
C47 C42 C43 C44 164.7(4)
Sm2 C42 C43 C44 -71.3(3)
C41 C42 C43 C48 -177.5(4)
C47 C42 C43 C48 -9.4(7)
Sm2 C42 C43 C48 114.6(4)
C41 C42 C43 Sm2 67.9(3)
C47 C42 C43 Sm2 -124.0(4)
C35 Sm2 C43 C42 55.7(3)
C41 Sm2 C43 C42 -36.7(3)
C31 Sm2 C43 C42 51.8(3)
C33 Sm2 C43 C42 103.2(3)
C34 Sm2 C43 C42 98.7(3)
C32 Sm2 C43 C42 77.9(3)
C45 Sm2 C43 C42 -76.3(3)
C44 Sm2 C43 C42 -112.4(4)
P9 Sm2 C43 C42 -174.8(3)
P3 Sm2 C43 C42 -79.1(3)
C35 Sm2 C43 C44 168.1(2)
C42 Sm2 C43 C44 112.4(4)
C41 Sm2 C43 C44 75.7(3)
C31 Sm2 C43 C44 164.2(3)
C33 Sm2 C43 C44 -144.4(3)
C34 Sm2 C43 C44 -148.9(2)
C32 Sm2 C43 C44 -169.7(3)
C45 Sm2 C43 C44 36.1(3)
P9 Sm2 C43 C44 -62.4(3)
P3 Sm2 C43 C44 33.3(3)
C35 Sm2 C43 C48 -69.0(4)
C42 Sm2 C43 C48 -124.6(5)
C41 Sm2 C43 C48 -161.4(5)
C31 Sm2 C43 C48 -72.8(4)
C33 Sm2 C43 C48 -21.4(4)
C34 Sm2 C43 C48 -26.0(5)
C32 Sm2 C43 C48 -46.8(4)
C45 Sm2 C43 C48 159.0(5)
C44 Sm2 C43 C48 123.0(5)
P9 Sm2 C43 C48 60.5(4)
P3 Sm2 C43 C48 156.3(3)
C42 C43 C44 C45 2.6(5)
C48 C43 C44 C45 176.9(4)
Sm2 C43 C44 C45 -67.2(3)
C42 C43 C44 C49 -167.0(4)
C48 C43 C44 C49 7.2(7)
Sm2 C43 C44 C49 123.1(4)
C42 C43 C44 Sm2 69.9(3)
C48 C43 C44 Sm2 -115.9(4)
C35 Sm2 C44 C43 -30.0(6)
C42 Sm2 C44 C43 -37.9(3)
C41 Sm2 C44 C43 -78.2(3)
C31 Sm2 C44 C43 -21.0(3)
C33 Sm2 C44 C43 45.8(3)
C34 Sm2 C44 C43 64.9(4)
C32 Sm2 C44 C43 11.7(3)
C45 Sm2 C44 C43 -115.1(4)
P9 Sm2 C44 C43 117.4(3)
P3 Sm2 C44 C43 -154.1(2)
C43 Sm2 C44 C45 115.1(4)
C35 Sm2 C44 C45 85.1(5)
C42 Sm2 C44 C45 77.1(3)
C41 Sm2 C44 C45 36.9(3)
C31 Sm2 C44 C45 94.0(3)
C33 Sm2 C44 C45 160.8(2)
C34 Sm2 C44 C45 180.0(3)
C32 Sm2 C44 C45 126.8(3)
P9 Sm2 C44 C45 -127.5(3)
P3 Sm2 C44 C45 -39.0(3)
C43 Sm2 C44 C49 -121.8(5)
C35 Sm2 C44 C49 -151.7(4)
C42 Sm2 C44 C49 -159.7(5)
C41 Sm2 C44 C49 160.1(5)
C31 Sm2 C44 C49 -142.8(4)
C33 Sm2 C44 C49 -76.0(5)
C34 Sm2 C44 C49 -56.9(6)
C32 Sm2 C44 C49 -110.1(4)
C45 Sm2 C44 C49 123.2(6)
P9 Sm2 C44 C49 -4.4(4)
P3 Sm2 C44 C49 84.2(4)
C43 C44 C45 C41 -0.9(5)
C49 C44 C45 C41 168.8(4)
Sm2 C44 C45 C41 -66.5(3)
C43 C44 C45 C50 -171.7(4)
C49 C44 C45 C50 -2.0(7)
Sm2 C44 C45 C50 122.7(4)
C43 C44 C45 Sm2 65.6(3)
C49 C44 C45 Sm2 -124.7(4)
C42 C41 C45 C44 -1.2(5)
C46 C41 C45 C44 -177.7(4)
Sm2 C41 C45 C44 67.8(3)
C42 C41 C45 C50 169.4(4)
C46 C41 C45 C50 -7.0(7)
Sm2 C41 C45 C50 -121.6(4)
C42 C41 C45 Sm2 -69.0(3)
C46 C41 C45 Sm2 114.5(4)
C43 Sm2 C45 C44 -36.4(3)
C35 Sm2 C45 C44 -149.3(3)
C42 Sm2 C45 C44 -76.6(3)
C41 Sm2 C45 C44 -114.3(4)
C31 Sm2 C45 C44 -111.8(3)
C33 Sm2 C45 C44 -37.4(5)
C32 Sm2 C45 C44 -72.5(3)
P9 Sm2 C45 C44 53.2(3)
P3 Sm2 C45 C44 141.4(3)
C43 Sm2 C45 C41 77.8(3)
C35 Sm2 C45 C41 -35.0(4)
C42 Sm2 C45 C41 37.7(3)
C31 Sm2 C45 C41 2.5(3)
C33 Sm2 C45 C41 76.9(4)
C32 Sm2 C45 C41 41.8(3)
C44 Sm2 C45 C41 114.3(4)
P9 Sm2 C45 C41 167.5(2)
P3 Sm2 C45 C41 -104.4(2)
C43 Sm2 C45 C50 -158.7(5)
C35 Sm2 C45 C50 88.4(4)
C42 Sm2 C45 C50 161.1(5)
C41 Sm2 C45 C50 123.4(5)
C31 Sm2 C45 C50 126.0(4)
C33 Sm2 C45 C50 -159.7(4)
C32 Sm2 C45 C50 165.2(4)
C44 Sm2 C45 C50 -122.3(5)
P9 Sm2 C45 C50 -69.1(4)
P3 Sm2 C45 C50 19.1(4)
C53 Fe2 C51 C52 -37.8(3)
C54 Fe2 C51 C52 -82.2(3)
C55 Fe2 C51 C52 -120.6(4)
P7 Fe2 C51 C52 -82.4(5)
P9 Fe2 C51 C52 130.2(3)
P8 Fe2 C51 C52 -172.4(2)
P10 Fe2 C51 C52 72.2(3)
C53 Fe2 C51 C55 82.7(3)
C54 Fe2 C51 C55 38.3(3)
C52 Fe2 C51 C55 120.6(4)
P7 Fe2 C51 C55 38.2(6)
P9 Fe2 C51 C55 -109.2(3)
P8 Fe2 C51 C55 -51.8(3)
P10 Fe2 C51 C55 -167.3(2)
C53 Fe2 C51 C56 -158.2(6)
C54 Fe2 C51 C56 157.5(7)
C52 Fe2 C51 C56 -120.3(7)
C55 Fe2 C51 C56 119.1(7)
P7 Fe2 C51 C56 157.3(5)
P9 Fe2 C51 C56 9.9(6)
P8 Fe2 C51 C56 67.3(6)
P10 Fe2 C51 C56 -48.2(6)
C55 C51 C52 C53 0.9(5)
C56 C51 C52 C53 -174.6(4)
Fe2 C51 C52 C53 59.4(3)
C55 C51 C52 C57 177.1(4)
C56 C51 C52 C57 1.7(7)
Fe2 C51 C52 C57 -124.4(4)
C55 C51 C52 Fe2 -58.5(3)
C56 C51 C52 Fe2 126.1(4)
C53 Fe2 C52 C51 118.9(4)
C54 Fe2 C52 C51 80.0(3)
C55 Fe2 C52 C51 36.4(3)
P7 Fe2 C52 C51 151.1(2)
P9 Fe2 C52 C51 -66.3(3)
P8 Fe2 C52 C51 24.6(8)
P10 Fe2 C52 C51 -118.5(3)
C54 Fe2 C52 C53 -38.9(3)
C55 Fe2 C52 C53 -82.4(3)
C51 Fe2 C52 C53 -118.9(4)
P7 Fe2 C52 C53 32.2(3)
P9 Fe2 C52 C53 174.8(2)
P8 Fe2 C52 C53 -94.3(7)
P10 Fe2 C52 C53 122.7(3)
C53 Fe2 C52 C57 -120.4(7)
C54 Fe2 C52 C57 -159.2(6)
C55 Fe2 C52 C57 157.2(6)
C51 Fe2 C52 C57 120.8(7)
P7 Fe2 C52 C57 -88.2(6)
P9 Fe2 C52 C57 54.5(6)
P8 Fe2 C52 C57 145.3(5)
P10 Fe2 C52 C57 2.3(6)
C51 C52 C53 C54 0.0(4)
C57 C52 C53 C54 -176.1(4)
Fe2 C52 C53 C54 61.1(3)
C51 C52 C53 C58 175.5(4)
C57 C52 C53 C58 -0.7(7)
Fe2 C52 C53 C58 -123.4(5)
C51 C52 C53 Fe2 -61.1(3)
C57 C52 C53 Fe2 122.7(4)
C54 Fe2 C53 C52 117.1(4)
C55 Fe2 C53 C52 79.6(3)
C51 Fe2 C53 C52 36.9(3)
P7 Fe2 C53 C52 -157.4(3)
P9 Fe2 C53 C52 -17.1(7)
P8 Fe2 C53 C52 157.5(2)
P10 Fe2 C53 C52 -69.0(3)
C52 Fe2 C53 C54 -117.1(4)
C55 Fe2 C53 C54 -37.5(3)
C51 Fe2 C53 C54 -80.3(3)
P7 Fe2 C53 C54 85.5(2)
P9 Fe2 C53 C54 -134.2(5)
P8 Fe2 C53 C54 40.4(3)
P10 Fe2 C53 C54 173.9(2)
C54 Fe2 C53 C58 -120.4(6)
C52 Fe2 C53 C58 122.4(6)
C55 Fe2 C53 C58 -157.9(6)
C51 Fe2 C53 C58 159.3(6)
P7 Fe2 C53 C58 -35.0(5)
P9 Fe2 C53 C58 105.4(7)
P8 Fe2 C53 C58 -80.1(5)
P10 Fe2 C53 C58 53.5(5)
C52 C53 C54 C55 -1.0(4)
C58 C53 C54 C55 -176.4(4)
Fe2 C53 C54 C55 61.0(3)
C52 C53 C54 C59 175.1(4)
C58 C53 C54 C59 -0.4(7)
Fe2 C53 C54 C59 -123.0(4)
C52 C53 C54 Fe2 -62.0(3)
C58 C53 C54 Fe2 122.5(4)
C53 Fe2 C54 C55 -118.6(4)
C52 Fe2 C54 C55 -80.2(3)
C51 Fe2 C54 C55 -37.7(3)
P7 Fe2 C54 C55 142.2(2)
P9 Fe2 C54 C55 41.7(4)
P8 Fe2 C54 C55 87.4(2)
P10 Fe2 C54 C55 -132.4(3)
C52 Fe2 C54 C53 38.4(3)
C55 Fe2 C54 C53 118.6(4)
C51 Fe2 C54 C53 80.9(3)
P7 Fe2 C54 C53 -99.2(3)
P9 Fe2 C54 C53 160.3(2)
P8 Fe2 C54 C53 -154.0(2)
P10 Fe2 C54 C53 -13.8(5)
C53 Fe2 C54 C59 120.2(6)
C52 Fe2 C54 C59 158.6(5)
C55 Fe2 C54 C59 -121.2(6)
C51 Fe2 C54 C59 -158.9(5)
P7 Fe2 C54 C59 21.0(5)
P9 Fe2 C54 C59 -79.5(5)
P8 Fe2 C54 C59 -33.8(5)
P10 Fe2 C54 C59 106.4(5)
C52 C51 C55 C54 -1.5(4)
C56 C51 C55 C54 174.0(4)
Fe2 C51 C55 C54 -60.0(3)
C52 C51 C55 C60 -176.9(4)
C56 C51 C55 C60 -1.4(7)
Fe2 C51 C55 C60 124.6(4)
C52 C51 C55 Fe2 58.6(3)
C56 C51 C55 Fe2 -125.9(5)
C53 C54 C55 C51 1.5(4)
C59 C54 C55 C51 -174.5(4)
Fe2 C54 C55 C51 61.5(3)
C53 C54 C55 C60 176.9(4)
C59 C54 C55 C60 0.8(7)
Fe2 C54 C55 C60 -123.1(4)
C53 C54 C55 Fe2 -60.1(3)
C59 C54 C55 Fe2 123.9(4)
C53 Fe2 C55 C51 -79.6(3)
C54 Fe2 C55 C51 -117.7(4)
C52 Fe2 C55 C51 -36.1(3)
P7 Fe2 C55 C51 -165.0(2)
P9 Fe2 C55 C51 84.8(3)
P8 Fe2 C55 C51 140.9(3)
P10 Fe2 C55 C51 24.8(4)
C53 Fe2 C55 C54 38.1(3)
C52 Fe2 C55 C54 81.6(3)
C51 Fe2 C55 C54 117.7(4)
P7 Fe2 C55 C54 -47.3(3)
P9 Fe2 C55 C54 -157.5(2)
P8 Fe2 C55 C54 -101.4(2)
P10 Fe2 C55 C54 142.5(2)
C53 Fe2 C55 C60 158.7(5)
C54 Fe2 C55 C60 120.6(6)
C52 Fe2 C55 C60 -157.8(5)
C51 Fe2 C55 C60 -121.7(6)
P7 Fe2 C55 C60 73.3(5)
P9 Fe2 C55 C60 -36.9(5)
P8 Fe2 C55 C60 19.2(5)
P10 Fe2 C55 C60 -96.9(5)
